data_1549318
loop_
_publ_author_name
'L\"ow, Henrik'
'Mena-Osteritz, Elena'
'von Delius, Max'

_publ_section_title
;
 Self-assembled orthoester cryptands: orthoester scope,
 post-functionalization, kinetic locking and tunable degradation kinetics.
;
_journal_issue 21
_journal_name_full 'Chemical science'
_journal_page_first 4785
_journal_page_last 4793
_journal_paper_doi 10.1039/c8sc01750f
_journal_volume 9
_journal_year 2018
_chemical_formula_moiety '2(C18 H26 Na O9), 2(C H Cl3), 2(C32 H12 B F24)'
_chemical_formula_sum 'C102 H78 B2 Cl6 F48 Na2 O18'
_chemical_formula_weight 2783.94
_chemical_name_systematic
'(1,9-diethynyl-2,5,8,10,13,16,17,20,23-nonaoxabicyclo[7.7.7]tricosane)-sodium tetrakis(3,5-bis(trifluoromethyl)phenyl)borate'
_space_group_crystal_system triclinic
_space_group_IT_number 2
_space_group_name_Hall '-P 1'
_space_group_name_H-M_alt 'P -1'
_symmetry_space_group_name_Hall '-P 1'
_symmetry_space_group_name_H-M 'P -1'
_atom_sites_solution_hydrogens geom
_atom_sites_solution_primary iterative
_audit_creation_date 2018-03-27
_audit_creation_method
;
Olex2 1.2
(compiled 2017.08.10 svn.r3458 for OlexSys, GUI svn.r5381)
;
_audit_update_record
;
2018-03-27 deposited with the CCDC.
2018-04-27 downloaded from the CCDC.
;
_cell_angle_alpha 70.108(16)
_cell_angle_beta 83.341(17)
_cell_angle_gamma 89.951(13)
_cell_formula_units_Z 2
_cell_length_a 16.654(8)
_cell_length_b 18.497(8)
_cell_length_c 20.536(9)
_cell_measurement_reflns_used 9709
_cell_measurement_temperature 293.15
_cell_measurement_theta_max 23.25
_cell_measurement_theta_min 2.33
_cell_volume 5903(5)
_computing_cell_refinement 'SAINT v8.37A (Bruker, 2015)'
_computing_data_reduction 'SAINT v8.37A (Bruker, 2015)'
_computing_molecular_graphics 'Olex2 (Dolomanov et al., 2009)'
_computing_publication_material 'Olex2 (Dolomanov et al., 2009)'
_computing_structure_refinement 'ShelXL (Sheldrick, 2015)'
_computing_structure_solution
;
Superflip (Palatinus & Chapuis, 2007;Palatinus & van der Lee, 2008;
Palatinus et al., 2012)
;
_diffrn_ambient_temperature 293.15
_diffrn_detector 'Bruker APEX2 area detector'
_diffrn_detector_area_resol_mean 8
_diffrn_detector_type 'CCD area detector'
_diffrn_measured_fraction_theta_full 0.994
_diffrn_measured_fraction_theta_max 0.994
_diffrn_measurement_device 'three-circle diffractometer'
_diffrn_measurement_device_type 'Bruker SMART APEX2 area detector'
_diffrn_measurement_method '\w and \f scans'
_diffrn_radiation_monochromator graphite
_diffrn_radiation_probe x-ray
_diffrn_radiation_type MoK\a
_diffrn_radiation_wavelength 0.71073
_diffrn_reflns_av_R_equivalents 0.0556
_diffrn_reflns_av_unetI/netI 0.0391
_diffrn_reflns_Laue_measured_fraction_full 0.994
_diffrn_reflns_Laue_measured_fraction_max 0.994
_diffrn_reflns_limit_h_max 18
_diffrn_reflns_limit_h_min -18
_diffrn_reflns_limit_k_max 20
_diffrn_reflns_limit_k_min -20
_diffrn_reflns_limit_l_max 22
_diffrn_reflns_limit_l_min -22
_diffrn_reflns_number 122948
_diffrn_reflns_point_group_measured_fraction_full 0.994
_diffrn_reflns_point_group_measured_fraction_max 0.994
_diffrn_reflns_theta_full 23.259
_diffrn_reflns_theta_max 23.259
_diffrn_reflns_theta_min 2.125
_diffrn_source 'sealed tube'
_diffrn_source_type 'Incoatec I\ms'
_diffrn_standards_number 0
_exptl_absorpt_coefficient_mu 0.291
_exptl_absorpt_correction_T_max 0.7449
_exptl_absorpt_correction_T_min 0.6782
_exptl_absorpt_correction_type multi-scan
_exptl_absorpt_process_details
;
SADABS-2016/2 (Bruker,2016/2) was used for absorption correction.
wR2(int) was 0.0872 before and 0.0736 after correction.
The Ratio of minimum to maximum transmission is 0.9105.
The \l/2 correction factor is Not present.
;
_exptl_crystal_colour 'clear light colourless'
_exptl_crystal_colour_lustre clear
_exptl_crystal_colour_modifier light
_exptl_crystal_colour_primary colourless
_exptl_crystal_density_diffrn 1.566
_exptl_crystal_description rods
_exptl_crystal_F_000 2800
_exptl_crystal_preparation 'Chloroform solution'
_exptl_crystal_recrystallization_method 'Solvent layering of hexane over the chloroform solution'
_exptl_crystal_size_max 0.289
_exptl_crystal_size_mid 0.13
_exptl_crystal_size_min 0.111
_refine_diff_density_max 0.669
_refine_diff_density_min -0.584
_refine_diff_density_rms 0.056
_refine_ls_extinction_method none
_refine_ls_goodness_of_fit_ref 1.053
_refine_ls_hydrogen_treatment constr
_refine_ls_matrix_type full
_refine_ls_number_parameters 2075
_refine_ls_number_reflns 16871
_refine_ls_number_restraints 1118
_refine_ls_restrained_S_all 1.178
_refine_ls_R_factor_all 0.0783
_refine_ls_R_factor_gt 0.0632
_refine_ls_shift/su_max 0.002
_refine_ls_shift/su_mean 0.000
_refine_ls_structure_factor_coef Fsqd
_refine_ls_weighting_details 'w=1/[\s^2^(Fo^2^)+(0.0378P)^2^+14.5804P] where P=(Fo^2^+2Fc^2^)/3'
_refine_ls_weighting_scheme calc
_refine_ls_wR_factor_gt 0.1442
_refine_ls_wR_factor_ref 0.1547
_reflns_Friedel_coverage 0.000
_reflns_number_gt 13711
_reflns_number_total 16871
_reflns_threshold_expression 'I > 2\s(I)'
_cod_data_source_file c8sc01750f2.cif
_cod_data_source_block hl17065_0m_a
_cod_depositor_comments 'Adding full bibliography for 1549313--1549320.cif.'
_cod_database_code 1549318
_shelx_shelxl_version_number 2016/6
_shelx_space_group_comment
;
The symmetry employed for this shelxl refinement is uniquely defined
by the following loop, which should always be used as a source of
symmetry information in preference to the above space-group names.
They are only intended as comments.
;
_shelx_estimated_absorpt_t_max 0.968
_shelx_estimated_absorpt_t_min 0.921
_olex2_refinement_description
;
1. Fixed Uiso
 At 1.2 times of:
  All C(H) groups, All C(H,H) groups, All C(H,H,H,H) groups
2. Restrained distances
 O01F-O01I \\sim O01F-O010 \\sim O01I-O010 \\sim O0-O0AA \\sim O0-O01G \\sim
O0AA-O01G
 with sigma of 0.04
 C40-O01F \\sim C40-O01I \\sim C40-O010 \\sim C40-C84 \\sim C40-O0 \\sim
C40-O0AA \\sim C40-O01G
 with sigma of 0.02
 O01Q-O02N \\sim O01Q-O025 \\sim O02N-O025 \\sim O01R-O1 \\sim O01R-O02O \\sim
O1-O02O
 with sigma of 0.04
 C44-O01Q \\sim C44-O02N \\sim C44-O025 \\sim C44-C91 \\sim C44-O01R \\sim
C44-O1 \\sim C44-O02O
 with sigma of 0.02
 C95-C33 \\sim C95-F039 \\sim C95-F04W \\sim C95-F0
 with sigma of 0.02
 O01J-O01K \\sim O01J-O017 \\sim O01K-O017 \\sim O2-O01L \\sim O2-O1AA \\sim
O01L-O1AA
 with sigma of 0.04
 C94-O01J \\sim C94-O01K \\sim C94-C71 \\sim C94-O017 \\sim C94-O2 \\sim
C94-O01L \\sim C94-O1AA
 with sigma of 0.02
 O00W-O013 \\sim O00X-O4
 with sigma of 0.04
 C85-O00W \\sim C85-C55 \\sim C85-O013 \\sim C85-O014 \\sim C85-O00X \\sim
C85-O3 \\sim C85-O4
 with sigma of 0.02
 F03P-F04C \\sim F03P-F04K \\sim F04C-F04K \\sim F04L-F04D \\sim F04L-F03Q
\\sim F04D-F03Q
 with sigma of 0.04
 C98-F03P \\sim C98-F04C \\sim C98-F04K \\sim C98-C36 \\sim C98-F04L \\sim
C98-F04D \\sim C98-F03Q
 with sigma of 0.02
 Cl00-Cl1 \\sim Cl00-Cl5 \\sim Cl1-Cl5
 with sigma of 0.04
 C97-F015 \\sim C97-F031 \\sim C97-F02O \\sim C97-C74
 with sigma of 0.02
 F04W-F0 \\sim F04W-F2 \\sim F04X-F0A
 with sigma of 0.04
 C95-C33 \\sim C95-F039 \\sim C95-F04W \\sim C95-F0 \\sim C95-F04X \\sim
C95-F0A \\sim C95-F2
 with sigma of 0.02
 F4-F6 \\sim F4-F7 \\sim F6-F7 \\sim F7A-F4A \\sim F7A-F6A \\sim F4A-F6A
 with sigma of 0.04
 C92-C16 \\sim C92-F4 \\sim C92-F6 \\sim C92-F7 \\sim C92-F7A \\sim C92-F4A
\\sim C92-F6A
 with sigma of 0.02
 F0AA-F8 \\sim F0AA-F9 \\sim F8A-F0AB \\sim F8A-F9A \\sim F8-F9
 with sigma of 0.04
 C63-F0AA \\sim C63-F8A \\sim C63-F8 \\sim C63-F9 \\sim C63-F0AB \\sim C63-F9A
\\sim C63-C31
 with sigma of 0.02
 C106-Cl3A \\sim C106-Cl2A \\sim C106-Cl4A
 with sigma of 0.02
 C99-Cl2 \\sim C99-Cl3 \\sim C99-Cl4
 with sigma of 0.02
 F04J-F00Z \\sim F04J-F035 \\sim F00Z-F035
 with sigma of 0.04
 C86-F04J \\sim C86-F00Z \\sim C86-C26 \\sim C86-F035
 with sigma of 0.02
 F1AA-F2AA \\sim F1AA-F5 \\sim F2AA-F5 \\sim F5A-F1AB \\sim F5A-F2AB \\sim
F1AB-F2AB
 with sigma of 0.04
 C89-C20 \\sim C89-F1AA \\sim C89-F2AA \\sim C89-F5 \\sim C89-F5A \\sim
C89-F1AB \\sim C89-F2AB
 with sigma of 0.02
 Cl00-Cl1 \\sim Cl00-Cl5 \\sim Cl1-Cl5 \\sim Cl0A-Cl1A
 with sigma of 0.04
 C105-Cl00 \\sim C105-Cl1 \\sim C105-Cl5 \\sim C105-Cl0A \\sim C105-Cl1A
 with sigma of 0.02
 F10-F02P \\sim F10-F11
 with sigma of 0.04
 C97-F10 \\sim C97-F02P \\sim C97-F015 \\sim C97-F031 \\sim C97-F02O \\sim
C97-F11 \\sim C97-C74
 with sigma of 0.02
 F3AB-F4AB \\sim F4AB-F3A
 with sigma of 0.04
 C96-F3AB \\sim C96-F4AB \\sim C96-F3 \\sim C96-F3AA \\sim C96-F4AA \\sim
C96-C41 \\sim C96-F3A
 with sigma of 0.02
 C86-F1 \\sim C86-F04J \\sim C86-F5AA \\sim C86-F00Z \\sim C86-F035 \\sim
C86-C26 \\sim C86-F00{
 with sigma of 0.02
3. Rigid bond restraints
 Cl00, Cl1, Cl2, Cl3, Cl4, Cl5, Cl3A, Cl2A, Cl4A
 with sigma for 1-2 distances of 0.01 and sigma for 1-3 distances of 0.01
4. Uiso/Uaniso restraints and constraints
Cl00 \\sim Cl1 \\sim Cl2 \\sim Cl3 \\sim Cl4 \\sim Cl5 \\sim Cl3A \\sim Cl2A
\\sim Cl4A: within 2A with sigma of 0.04 and sigma for terminal atoms of 0.08
5. Rigid body (RIGU) restrains
 C91, C44, O01Q, O02N, O025
 with sigma for 1-2 distances of 0.004 and sigma for 1-3 distances of 0.004
 O02O, C44, O01R, C91, O1
 with sigma for 1-2 distances of 0.004 and sigma for 1-3 distances of 0.004
 C40, O0, C84, O0AA, O01G
 with sigma for 1-2 distances of 0.004 and sigma for 1-3 distances of 0.004
 C40, O01I, O010, O01F, C84
 with sigma for 1-2 distances of 0.004 and sigma for 1-3 distances of 0.004
 C95, F039
 with sigma for 1-2 distances of 0.004 and sigma for 1-3 distances of 0.004
 C95, F04W, F0
 with sigma for 1-2 distances of 0.004 and sigma for 1-3 distances of 0.004
 C85, O00W, O013, O014, C55, C94, O01K, O01J, O017, C71
 with sigma for 1-2 distances of 0.004 and sigma for 1-3 distances of 0.004
 C94, C71, O2, O01L, O1AA, C85, O00X, O3, O4, C55
 with sigma for 1-2 distances of 0.004 and sigma for 1-3 distances of 0.004
 C63, C31
 with sigma for 1-2 distances of 0.004 and sigma for 1-3 distances of 0.004
 C99, Cl2, Cl4, Cl3
 with sigma for 1-2 distances of 0.004 and sigma for 1-3 distances of 0.004
 C36, C98, F04K, F03P, F04C
 with sigma for 1-2 distances of 0.004 and sigma for 1-3 distances of 0.004
 C36, C98, F03Q, F04D, F04L
 with sigma for 1-2 distances of 0.004 and sigma for 1-3 distances of 0.004
 C92, C16
 with sigma for 1-2 distances of 0.004 and sigma for 1-3 distances of 0.004
 C16, C92
 with sigma for 1-2 distances of 0.004 and sigma for 1-3 distances of 0.004
 C26, C86, F04J, F00Z, F035
 with sigma for 1-2 distances of 0.004 and sigma for 1-3 distances of 0.004
 Cl1, Cl5, Cl00
 with sigma for 1-2 distances of 0.004 and sigma for 1-3 distances of 0.004
 C20, C89
 with sigma for 1-2 distances of 0.004 and sigma for 1-3 distances of 0.004
 C41, C96
 with sigma for 1-2 distances of 0.004 and sigma for 1-3 distances of 0.004
 C33, C95, F04X, F2, F0A
 with sigma for 1-2 distances of 0.004 and sigma for 1-3 distances of 0.004
 C33, C95, F04W, F039, F0
 with sigma for 1-2 distances of 0.004 and sigma for 1-3 distances of 0.004
 C16, C92, F6, F4, F7
 with sigma for 1-2 distances of 0.004 and sigma for 1-3 distances of 0.004
 C16, C92, F4A, F6A, F7A
 with sigma for 1-2 distances of 0.004 and sigma for 1-3 distances of 0.004
 C31, C63, F9, F0AA, F8
 with sigma for 1-2 distances of 0.004 and sigma for 1-3 distances of 0.004
 C31, C63, F8A, F0AB, F9A
 with sigma for 1-2 distances of 0.004 and sigma for 1-3 distances of 0.004
 C20, C89, F5, F2AA, F1AA
 with sigma for 1-2 distances of 0.004 and sigma for 1-3 distances of 0.004
 C20, C89, F2AB, F1AB, F5A
 with sigma for 1-2 distances of 0.004 and sigma for 1-3 distances of 0.004
 C105, Cl00, Cl1, Cl5
 with sigma for 1-2 distances of 0.004 and sigma for 1-3 distances of 0.004
 C105, Cl5A, Cl0A, Cl1A
 with sigma for 1-2 distances of 0.004 and sigma for 1-3 distances of 0.004
 C86, C26
 with sigma for 1-2 distances of 0.004 and sigma for 1-3 distances of 0.004
 C86, F00Z, F035, F04J
 with sigma for 1-2 distances of 0.004 and sigma for 1-3 distances of 0.004
 C74, C97, F015, F02O, F031
 with sigma for 1-2 distances of 0.004 and sigma for 1-3 distances of 0.004
 C74, C97, F02P, F10, F11
 with sigma for 1-2 distances of 0.004 and sigma for 1-3 distances of 0.004
 C41, C96, F3AA, F4AA, F3
 with sigma for 1-2 distances of 0.004 and sigma for 1-3 distances of 0.004
 C41, C96, F3AB, F4AB, F3A
 with sigma for 1-2 distances of 0.004 and sigma for 1-3 distances of 0.004
 C26, C86
 with sigma for 1-2 distances of 0.004 and sigma for 1-3 distances of 0.004
 C26, C86, F04J, F035, F00Z
 with sigma for 1-2 distances of 0.004 and sigma for 1-3 distances of 0.004
 C26, C86, F035, F00Z, F04J
 with sigma for 1-2 distances of 0.004 and sigma for 1-3 distances of 0.004
 C26, C86, F5AA, F00{, F1
 with sigma for 1-2 distances of 0.004 and sigma for 1-3 distances of 0.004
6. Others
 Sof(H60C)=Sof(H60D)=Sof(H64C)=Sof(H64D)=Sof(H88C)=Sof(H88D)=Sof(O0)=Sof(O0AA)=
 Sof(O01G)=1-FVAR(1)
 Sof(O01F)=Sof(O01I)=Sof(H60A)=Sof(H60B)=Sof(H64A)=Sof(H64B)=Sof(O010)=
 Sof(H88A)=Sof(H88B)=FVAR(1)
 Sof(H69C)=Sof(H69D)=Sof(O01R)=Sof(O1)=Sof(H10M)=Sof(H10N)=1-FVAR(2)
 Sof(O01Q)=Sof(H69A)=Sof(H69B)=Sof(O025)=Sof(H10K)=Sof(H10L)=FVAR(2)
 Sof(H68C)=Sof(H68D)=Sof(O2)=Sof(O01L)=Sof(O1AA)=1-FVAR(3)
 Sof(O01J)=Sof(O01K)=Sof(H68A)=Sof(H68B)=Sof(O017)=FVAR(3)
 Sof(H57C)=Sof(H57D)=Sof(H66C)=Sof(H66D)=Sof(O00X)=Sof(O3)=Sof(O4)=1-FVAR(4)
 Sof(O00W)=Sof(H57A)=Sof(H57B)=Sof(H66A)=Sof(H66B)=Sof(O013)=Sof(O014)=FVAR(4)
 Sof(F04L)=Sof(F04D)=Sof(F03Q)=1-FVAR(5)
 Sof(F03P)=Sof(F04C)=Sof(F04K)=FVAR(5)
 Sof(F04X)=Sof(F0A)=Sof(F2)=1-FVAR(6)
 Sof(F039)=Sof(F04W)=Sof(F0)=FVAR(6)
 Sof(F7A)=Sof(F4A)=Sof(F6A)=1-FVAR(7)
 Sof(F4)=Sof(F6)=Sof(F7)=FVAR(7)
 Sof(F9A)=Sof(F0AB)=Sof(F8A)=1-FVAR(8)
 Sof(F0AA)=Sof(F8)=Sof(F9)=FVAR(8)
 Sof(C106)=Sof(H106)=Sof(Cl3A)=Sof(Cl2A)=Sof(Cl4A)=1-FVAR(9)
 Sof(Cl2)=Sof(Cl3)=Sof(Cl4)=Sof(C99)=Sof(H99)=FVAR(9)
 Sof(F5A)=Sof(F1AB)=Sof(F2AB)=1-FVAR(10)
 Sof(F1AA)=Sof(F2AA)=Sof(F5)=FVAR(10)
 Sof(F10)=Sof(F02P)=Sof(F11)=1-FVAR(11)
 Sof(F02O)=Sof(F015)=Sof(F031)=FVAR(11)
 Sof(F4AB)=Sof(F3A)=Sof(F3AB)=1-FVAR(12)
 Sof(F3AA)=Sof(F4AA)=Sof(F3)=FVAR(12)
 Sof(F5AA)=Sof(F00{)=Sof(F1)=1-FVAR(13)
 Sof(F04J)=Sof(F00Z)=Sof(F035)=FVAR(13)
 Fixed Sof: Cl00(0.5) Cl1(0.5) Cl5(0.5) O01C(0.75) O01D(0.75) O02N(0.75)
 H47A(0.75) H47B(0.75) H47C(0.25) H47D(0.25) H49A(0.75) H49B(0.75) H49C(0.25)
 H49D(0.25) H50A(0.75) H50B(0.75) H50C(0.25) H50D(0.25) H51A(0.75) H51B(0.75)
 H51C(0.25) H51D(0.25) H52A(0.75) H52B(0.75) H52C(0.25) H52D(0.25) H54A(0.75)
 H54B(0.75) H54C(0.25) H54D(0.25) H56A(0.75) H56B(0.75) H56C(0.25) H56D(0.25)
 C65(0.75) H65A(0.75) H65B(0.75) C67(0.75) H67A(0.75) H67B(0.75) C70(0.75)
 H70A(0.75) H70B(0.75) O016(0.75) O018(0.75) H87A(0.75) H87B(0.75) H87C(0.25)
 H87D(0.25) O02O(0.25) O2AA(0.25) C100(0.25) H10A(0.25) H10B(0.25) C101(0.25)
 H10C(0.25) H10D(0.25) O3AA(0.25) C102(0.25) H10E(0.25) H10F(0.25) O5AA(0.25)
 H10G(0.75) H10H(0.75) H10I(0.25) H10J(0.25) O6AA(0.25) C105(0.5) H105(0.5)
 Cl0A(0.5) Cl1A(0.5) Cl5A(0.5) C107(0.5) H107(0.5)
7.a Ternary CH refined with riding coordinates:
 C99(H99), C105(H105), C106(H106), C107(H107)
7.b Secondary CH2 refined with riding coordinates:
 C47(H47A,H47B), C47(H47C,H47D), C49(H49A,H49B), C49(H49C,H49D), C50(H50A,
 H50B), C50(H50C,H50D), C51(H51A,H51B), C51(H51C,H51D), C52(H52A,H52B),
 C52(H52C,H52D), C53(H53A,H53B), C54(H54A,H54B), C54(H54C,H54D), C56(H56A,H56B),
  C56(H56C,H56D), C57(H57A,H57B), C57(H57C,H57D), C59(H59A,H59B), C60(H60A,
 H60B), C60(H60C,H60D), C61(H61A,H61B), C62(H62A,H62B), C64(H64A,H64B),
 C64(H64C,H64D), C65(H65A,H65B), C66(H66A,H66B), C66(H66C,H66D), C67(H67A,H67B),
  C68(H68A,H68B), C68(H68C,H68D), C69(H69A,H69B), C69(H69C,H69D), C70(H70A,
 H70B), C87(H87A,H87B), C87(H87C,H87D), C88(H88A,H88B), C88(H88C,H88D),
 C100(H10A,H10B), C101(H10C,H10D), C102(H10E,H10F), C103(H10G,H10H), C103(H10I,
 H10J), C104(H10K,H10L), C104(H10M,H10N)
7.c Aromatic/amide H refined with riding coordinates:
 C7(H7), C8(H8), C10(H10), C12(H12), C13(H13), C19(H19), C21(H21), C23(H23),
 C24(H24), C25(H25), C28(H28), C30(H30), C34(H34), C37(H37), C38(H38), C39(H39),
  C42(H42), C72(H72), C76(H76), C77(H77), C78(H78), C80(H80), C81(H81), C82(H82)
7.d :
 C1(H1), C2(H2), C3(H3), C4(H4)
;
_olex2_exptl_crystal_mounting_method 'by glowing'
_olex2_submission_special_instructions 'No special instructions were received'

loop_
_space_group_symop_operation_xyz
'x, y, z'
'-x, -y, -z'

loop_
_atom_site_label
_atom_site_type_symbol
_atom_site_fract_x
_atom_site_fract_y
_atom_site_fract_z
_atom_site_U_iso_or_equiv
_atom_site_adp_type
_atom_site_occupancy
_atom_site_site_symmetry_order
_atom_site_calc_flag
_atom_site_refinement_flags_posn
_atom_site_refinement_flags_adp
_atom_site_refinement_flags_occupancy
_atom_site_disorder_assembly
_atom_site_disorder_group
Na01 Na 1.03721(8) 0.92069(8) 0.25836(7) 0.0349(3) Uani 1 1 d . . . . .
Na02 Na 1.53718(9) 1.33593(8) 0.24726(7) 0.0390(4) Uani 1 1 d . . . . .
Cl00 Cl 1.0927(4) 0.7840(5) 0.0868(4) 0.106(3) Uani 0.5 1 d D U P A 1
Cl1 Cl 0.95092(17) 0.69717(17) 0.16161(15) 0.0584(7) Uani 0.5 1 d D U P A 1
Cl2 Cl 1.5162(4) 0.5995(4) 0.2995(3) 0.121(2) Uani 0.648(6) 1 d D U P B 1
F006 F 0.87557(14) 1.56808(14) 0.42921(13) 0.0548(6) Uani 1 1 d . . . . .
Cl3 Cl 1.62871(16) 0.5187(2) 0.3925(2) 0.0987(12) Uani 0.648(6) 1 d D U P B 1
F008 F 1.16468(15) 1.56564(15) 0.42389(14) 0.0601(7) Uani 1 1 d . . . . .
F009 F 0.27344(15) 0.69151(14) 0.47585(13) 0.0598(7) Uani 1 1 d . . . . .
F00B F 1.17260(17) 1.20404(14) 0.45656(12) 0.0588(7) Uani 1 1 d . . . . .
F00C F 0.32099(16) 0.65858(14) 0.38908(13) 0.0588(7) Uani 1 1 d . . . . .
F00D F 0.72375(16) 0.65678(13) 0.39905(13) 0.0584(7) Uani 1 1 d . . . . .
F00E F 0.84001(18) 1.21377(14) 0.46336(12) 0.0653(8) Uani 1 1 d . . . . .
F00F F 1.25487(16) 1.13401(15) 0.42016(14) 0.0678(8) Uani 1 1 d . . . . .
F00G F 0.75968(16) 1.14801(16) 0.42941(13) 0.0668(8) Uani 1 1 d . . . . .
F00H F 1.12761(18) 1.10879(14) 0.43361(12) 0.0649(7) Uani 1 1 d . . . . .
F00J F 0.37561(15) 0.64971(14) 0.17775(13) 0.0623(7) Uani 1 1 d . . . . .
F00K F 0.88074(19) 1.11405(15) 0.44226(13) 0.0713(8) Uani 1 1 d . . . . .
F00L F 0.81834(14) 1.47311(15) 0.41387(16) 0.0671(8) Uani 1 1 d . . . . .
F00M F 0.42138(17) 0.69130(18) 0.06986(14) 0.0746(9) Uani 1 1 d . . . . .
F00N F 0.39653(16) 0.65832(14) 0.46664(13) 0.0617(7) Uani 1 1 d . . . . .
F00O F 0.35480(16) 0.76424(15) 0.11513(16) 0.0700(8) Uani 1 1 d . . . . .
F00P F 0.75235(19) 0.69630(15) 0.48003(14) 0.0728(8) Uani 1 1 d . . . . .
F00Q F 0.63022(17) 0.66503(14) 0.47559(14) 0.0720(8) Uani 1 1 d . . . . .
F00S F 0.71217(17) 0.68456(19) 0.07075(15) 0.0769(9) Uani 1 1 d . . . . .
F00T F 0.84333(16) 1.57907(17) 0.32861(14) 0.0717(8) Uani 1 1 d . . . . .
F00X F 0.74017(18) 0.6584(2) 0.17407(17) 0.0861(10) Uani 1 1 d . . . . .
F02O F 0.7929(12) 1.2994(7) 0.1270(12) 0.090(5) Uani 0.47(3) 1 d D U P C 1
F03P F 1.3357(3) 1.2749(5) 0.1401(4) 0.091(3) Uani 0.68(2) 1 d D U P D 1
F04C F 1.2799(7) 1.1657(3) 0.1655(4) 0.119(6) Uani 0.68(2) 1 d D U P D 1
F04K F 1.2331(5) 1.2632(7) 0.0959(3) 0.110(5) Uani 0.68(2) 1 d D U P D 1
F012 F 0.76825(18) 0.76924(19) 0.1017(2) 0.1047(13) Uani 1 1 d . . . . .
F015 F 0.8759(11) 1.2211(15) 0.1178(10) 0.098(6) Uani 0.47(3) 1 d D U P C 1
F031 F 0.7647(5) 1.1850(9) 0.1850(7) 0.069(3) Uani 0.47(3) 1 d D U P C 1
Cl4 Cl 1.4624(2) 0.47281(17) 0.42250(12) 0.0957(13) Uani 0.648(6) 1 d D U P B 1
Cl5 Cl 1.1036(2) 0.65578(15) 0.21258(16) 0.0719(8) Uani 0.5 1 d D U P A 1
F00R F 1.21584(16) 1.46292(15) 0.41775(16) 0.0691(8) Uani 1 1 d . . . . .
F00V F 1.22519(17) 1.5632(2) 0.32699(14) 0.0854(10) Uani 1 1 d . . . . .
C1 C 0.9947(3) 0.6768(3) 0.4950(2) 0.0562(12) Uani 1 1 d . . . . .
H1 H 0.986354 0.635348 0.536566 0.067 Uiso 1 1 calc R . . . .
F04J F 0.7484(7) 1.0786(9) -0.0056(5) 0.116(5) Uani 0.607(16) 1 d D U P E 1
C2 C 1.5947(3) 1.5735(3) 0.0079(3) 0.0702(15) Uani 1 1 d . . . . .
H2 H 1.607359 1.616294 -0.032112 0.084 Uiso 1 1 calc R . . . .
C3 C 1.0805(4) 1.1628(3) 0.0215(3) 0.0804(17) Uani 1 1 d . . . . .
H3 H 1.089474 1.206619 -0.018159 0.097 Uiso 1 1 calc R . . . .
C4 C 1.4890(5) 1.1129(4) 0.4974(4) 0.121(3) Uani 1 1 d . . . . .
H4 H 1.480814 1.075668 0.541677 0.145 Uiso 1 1 calc R . . . .
O00W O 1.6288(2) 1.4345(3) 0.1586(2) 0.0369(10) Uani 0.771(7) 1 d D U P F 1
F00Z F 0.7805(6) 1.0682(6) 0.0933(6) 0.082(3) Uani 0.607(16) 1 d D U P E 1
C5 C 1.0308(2) 1.42843(18) 0.30272(17) 0.0259(8) Uani 1 1 d . . . . .
C6 C 0.5516(2) 0.81253(18) 0.20394(17) 0.0258(8) Uani 1 1 d . . . . .
O01C O 1.1865(3) 0.8840(3) 0.2360(2) 0.0421(11) Uani 0.75 1 d . . P G 1
O01D O 1.6506(2) 1.3998(2) 0.29416(19) 0.0394(9) Uani 0.75 1 d . . P H 1
C7 C 0.9231(2) 1.30523(19) 0.20906(19) 0.0316(8) Uani 1 1 d . . . . .
H7 H 0.943381 1.331532 0.162775 0.038 Uiso 1 1 calc R . . . .
O01F O 0.9445(2) 0.8156(2) 0.34551(18) 0.0361(11) Uani 0.731(6) 1 d D U P I 1
C8 C 0.4830(2) 0.78641(18) 0.18369(17) 0.0268(8) Uani 1 1 d . . . . .
H8 H 0.432570 0.802154 0.196950 0.032 Uiso 1 1 calc R . . . .
C9 C 0.9542(2) 1.50307(19) 0.36465(18) 0.0293(8) Uani 1 1 d . . . . .
O01I O 1.0717(2) 0.7825(2) 0.32592(18) 0.0372(11) Uani 0.731(6) 1 d D U P I 1
O01J O 1.4649(3) 1.2841(2) 0.3700(2) 0.0429(14) Uani 0.764(10) 1 d D U P F 1
O01K O 1.5923(3) 1.2507(3) 0.3553(2) 0.0442(13) Uani 0.764(10) 1 d D U P F 1
C10 C 0.9579(2) 1.45567(18) 0.32438(17) 0.0271(8) Uani 1 1 d . . . . .
H10 H 0.910148 1.441662 0.311455 0.033 Uiso 1 1 calc R . . . .
C11 C 0.4625(2) 0.86541(19) 0.29557(17) 0.0252(7) Uani 1 1 d . . . . .
C12 C 1.1001(2) 1.45196(19) 0.32406(17) 0.0282(8) Uani 1 1 d . . . . .
H12 H 1.149933 1.435050 0.310927 0.034 Uiso 1 1 calc R . . . .
O01Q O 1.0729(4) 1.0577(2) 0.1942(2) 0.0436(14) Uani 0.731(10) 1 d D U P I 1
C13 C 0.6508(2) 0.9269(2) 0.30975(18) 0.0313(8) Uani 1 1 d . . . . .
H13 H 0.639889 0.976881 0.283135 0.038 Uiso 1 1 calc R . . . .
C14 C 0.3667(2) 0.77876(19) 0.38891(17) 0.0277(8) Uani 1 1 d . . . . .
C15 C 1.1100(2) 1.32232(19) 0.25762(18) 0.0272(8) Uani 1 1 d . . . . .
C16 C 0.9906(2) 1.5497(2) 0.07518(18) 0.0304(8) Uani 1 1 d D U . . .
C17 C 0.9557(2) 1.32365(19) 0.26154(17) 0.0265(8) Uani 1 1 d . . . . .
C18 C 0.6160(2) 0.86550(19) 0.29603(17) 0.0261(8) Uani 1 1 d . . . . .
C19 C 0.6252(2) 0.78700(19) 0.18147(18) 0.0302(8) Uani 1 1 d . . . . .
H19 H 0.672610 0.803066 0.193249 0.036 Uiso 1 1 calc R . . . .
C20 C 0.4989(2) 1.0565(2) 0.08287(19) 0.0340(8) Uani 1 1 d D U . . .
C21 C 0.9229(2) 1.28057(19) 0.33039(18) 0.0285(8) Uani 1 1 d . . . . .
H21 H 0.942007 1.291153 0.367136 0.034 Uiso 1 1 calc R . . . .
C22 C 0.5564(2) 0.95847(18) 0.17753(17) 0.0261(8) Uani 1 1 d . . . . .
C23 C 0.4316(2) 0.79152(19) 0.33715(17) 0.0271(8) Uani 1 1 d . . . . .
H23 H 0.455719 0.749231 0.329622 0.033 Uiso 1 1 calc R . . . .
C24 C 1.0677(2) 1.5826(2) 0.04735(19) 0.0353(9) Uani 1 1 d . . . . .
H24 H 1.074973 1.625323 0.006676 0.042 Uiso 1 1 calc R . . . .
C25 C 1.0241(2) 1.5258(2) 0.38492(18) 0.0325(8) Uani 1 1 d . . . . .
H25 H 1.021701 1.557611 0.411664 0.039 Uiso 1 1 calc R . . . .
C26 C 0.6428(2) 1.0558(2) 0.08400(18) 0.0333(8) Uani 1 1 d D U . . .
C27 C 0.6303(2) 0.7387(2) 0.14235(18) 0.0320(8) Uani 1 1 d . . . . .
C28 C 0.3280(2) 0.8399(2) 0.40123(18) 0.0346(9) Uani 1 1 d . . . . .
H28 H 0.284265 0.831417 0.435839 0.042 Uiso 1 1 calc R . . . .
C29 C 0.6836(2) 0.7804(2) 0.39150(17) 0.0298(8) Uani 1 1 d . . . . .
C30 C 0.8311(2) 1.2072(2) 0.2921(2) 0.0350(9) Uani 1 1 d . . . . .
H30 H 0.790156 1.169493 0.302111 0.042 Uiso 1 1 calc R . . . .
C31 C 1.1336(2) 1.5507(2) 0.08107(19) 0.0349(9) Uani 1 1 d D U . . .
C32 C 1.1780(2) 1.2179(2) 0.33791(19) 0.0321(8) Uani 1 1 d . . . . .
C33 C 0.3559(2) 0.9141(2) 0.36084(19) 0.0361(9) Uani 1 1 d D U . . .
O02N O 1.1071(2) 0.9804(2) 0.1341(2) 0.0434(9) Uani 0.75 1 d D U P I 1
C34 C 0.6327(2) 0.9918(2) 0.14532(18) 0.0312(8) Uani 1 1 d . . . . .
H34 H 0.678362 0.970615 0.165501 0.037 Uiso 1 1 calc R . . . .
C35 C 0.4871(2) 0.73805(19) 0.14468(17) 0.0292(8) Uani 1 1 d . . . . .
C36 C 1.2140(2) 1.2502(2) 0.2148(2) 0.0357(9) Uani 1 1 d D U . . .
C37 C 1.2251(2) 1.2047(2) 0.2826(2) 0.0369(9) Uani 1 1 d . . . . .
H37 H 1.262973 1.166598 0.290806 0.044 Uiso 1 1 calc R . . . .
C38 C 1.1222(2) 1.4865(2) 0.14165(18) 0.0317(8) Uani 1 1 d . . . . .
H38 H 1.167089 1.466167 0.163480 0.038 Uiso 1 1 calc R . . . .
C39 C 0.4904(2) 0.9928(2) 0.14411(18) 0.0306(8) Uani 1 1 d . . . . .
H39 H 0.438672 0.972129 0.163598 0.037 Uiso 1 1 calc R . . . .
C40 C 1.0169(2) 0.79529(19) 0.37755(18) 0.0329(8) Uani 1 1 d D U . . .
C41 C 0.7012(2) 0.9162(2) 0.36174(19) 0.0366(9) Uani 1 1 d D U . . .
C42 C 0.7178(2) 0.8426(2) 0.40323(19) 0.0353(9) Uani 1 1 d . . . . .
H42 H 0.751031 0.835078 0.438172 0.042 Uiso 1 1 calc R . . . .
C43 C 0.4106(2) 0.7111(2) 0.1271(2) 0.0399(9) Uani 1 1 d . . . . .
C44 C 1.0568(2) 1.0407(2) 0.1360(2) 0.0397(9) Uani 1 1 d D U . . .
C45 C 0.6979(2) 0.7007(2) 0.4364(2) 0.0409(10) Uani 1 1 d . . . . .
C46 C 1.1838(2) 1.1665(2) 0.4114(2) 0.0403(9) Uani 1 1 d . . . . .
C47 C 0.8669(2) 0.8070(2) 0.2604(2) 0.0416(10) Uani 1 1 d . . . . .
H47A H 0.844209 0.770303 0.242463 0.050 Uiso 0.75 1 calc R . P J 1
H47B H 0.823016 0.835999 0.273062 0.050 Uiso 0.75 1 calc R . P J 1
H47C H 0.874827 0.780027 0.227182 0.050 Uiso 0.25 1 calc R . P K 2
H47D H 0.809187 0.808119 0.273486 0.050 Uiso 0.25 1 calc R . P K 2
C48 C 0.8358(3) 1.1753(2) 0.4194(2) 0.0422(10) Uani 1 1 d . . . . .
C49 C 1.2258(2) 0.9158(2) 0.1664(2) 0.0436(10) Uani 1 1 d . . . . .
H49A H 1.220089 0.879823 0.141942 0.052 Uiso 0.75 1 calc R . P G 1
H49B H 1.283015 0.924575 0.167105 0.052 Uiso 0.75 1 calc R . P G 1
H49C H 1.250355 0.894652 0.131935 0.052 Uiso 0.25 1 calc R . P G 2
H49D H 1.268663 0.926552 0.190339 0.052 Uiso 0.25 1 calc R . P G 2
C50 C 1.2080(2) 0.8070(2) 0.2704(2) 0.0432(10) Uani 1 1 d . . . . .
H50A H 1.263545 0.806732 0.280333 0.052 Uiso 0.75 1 calc R . P G 1
H50B H 1.203890 0.776956 0.240207 0.052 Uiso 0.75 1 calc R . P G 1
H50C H 1.252970 0.833819 0.279613 0.052 Uiso 0.25 1 calc R . P G 2
H50D H 1.229902 0.766014 0.255084 0.052 Uiso 0.25 1 calc R . P G 2
C51 C 1.3716(3) 1.4540(2) 0.2265(2) 0.0498(11) Uani 1 1 d . . . . .
H51A H 1.383289 1.486983 0.252530 0.060 Uiso 0.75 1 calc R . P F 1
H51B H 1.315284 1.459290 0.218470 0.060 Uiso 0.75 1 calc R . P F 1
H51C H 1.356157 1.498223 0.239665 0.060 Uiso 0.25 1 calc R . P F 2
H51D H 1.322835 1.427358 0.223418 0.060 Uiso 0.25 1 calc R . P F 2
C52 C 1.6883(3) 1.3457(3) 0.3509(2) 0.0482(11) Uani 1 1 d . . . . .
H52A H 1.713632 1.372908 0.376609 0.058 Uiso 0.75 1 calc R . P H 1
H52B H 1.729342 1.318094 0.332601 0.058 Uiso 0.75 1 calc R . P H 1
H52C H 1.658839 1.382223 0.368059 0.058 Uiso 0.25 1 calc R . P H 2
H52D H 1.743526 1.345150 0.361742 0.058 Uiso 0.25 1 calc R . P H 2
C53 C 1.0112(3) 0.9803(2) 0.3996(2) 0.0438(10) Uani 1 1 d . . . . .
H53A H 0.970325 1.003126 0.423297 0.053 Uiso 1 1 calc R . . . .
H53B H 1.063717 0.993811 0.409226 0.053 Uiso 1 1 calc R . . . .
C54 C 1.3499(3) 1.3521(3) 0.3357(2) 0.0487(11) Uani 1 1 d . . . . .
H54A H 1.291384 1.350685 0.337864 0.058 Uiso 0.75 1 calc R . P F 1
H54B H 1.365552 1.388253 0.357208 0.058 Uiso 0.75 1 calc R . P F 1
H54C H 1.319327 1.381852 0.360011 0.058 Uiso 0.25 1 calc R . P F 2
H54D H 1.312956 1.326092 0.316810 0.058 Uiso 0.25 1 calc R . P F 2
C55 C 1.5787(3) 1.5196(2) 0.0583(2) 0.0490(11) Uani 1 1 d D U . . .
C56 C 0.8876(3) 0.9112(3) 0.1528(2) 0.0488(11) Uani 1 1 d . . . . .
H56A H 0.841523 0.932881 0.171990 0.059 Uiso 0.75 1 calc R . P L 1
H56B H 0.868187 0.884988 0.123615 0.059 Uiso 0.75 1 calc R . P L 1
H56C H 0.892957 0.868255 0.135857 0.059 Uiso 0.25 1 calc R . P M 2
H56D H 0.833131 0.929303 0.147996 0.059 Uiso 0.25 1 calc R . P M 2
C57 C 1.5833(3) 1.3478(2) 0.0810(2) 0.0520(11) Uani 1 1 d . . . . .
H57A H 1.639229 1.359185 0.084324 0.062 Uiso 0.771(7) 1 calc R . P F 1
H57B H 1.575769 1.364870 0.032011 0.062 Uiso 0.771(7) 1 calc R . P F 1
H57C H 1.625889 1.356525 0.042353 0.062 Uiso 0.229(7) 1 calc R . P F 2
H57D H 1.535450 1.371609 0.061718 0.062 Uiso 0.229(7) 1 calc R . P F 2
C58 C 1.1749(2) 1.5230(2) 0.3829(2) 0.0418(10) Uani 1 1 d . . . . .
C59 C 1.5430(3) 1.1616(2) 0.2218(2) 0.0504(11) Uani 1 1 d . . . . .
H59A H 1.582274 1.130115 0.206463 0.060 Uiso 1 1 calc R . . . .
H59B H 1.490277 1.149061 0.211878 0.060 Uiso 1 1 calc R . . . .
C60 C 0.9054(3) 0.7654(3) 0.3226(2) 0.0557(12) Uani 1 1 d . . . . .
H60A H 0.864650 0.734879 0.359319 0.067 Uiso 0.731(6) 1 calc R . P I 1
H60B H 0.943971 0.730608 0.311565 0.067 Uiso 0.731(6) 1 calc R . P I 1
H60C H 0.874456 0.773250 0.362447 0.067 Uiso 0.269(6) 1 calc R . P I 2
H60D H 0.900895 0.710862 0.329683 0.067 Uiso 0.269(6) 1 calc R . P I 2
C61 C 1.0247(3) 1.0879(2) 0.2941(2) 0.0503(11) Uani 1 1 d . . . . .
H61A H 1.076487 1.101550 0.304948 0.060 Uiso 1 1 calc R . . . .
H61B H 0.983733 1.116997 0.310679 0.060 Uiso 1 1 calc R . . . .
C62 C 1.5654(3) 1.2636(2) 0.1128(2) 0.0488(11) Uani 1 1 d . . . . .
H62A H 1.513564 1.251100 0.101304 0.059 Uiso 1 1 calc R . . . .
H62B H 1.606550 1.236524 0.093936 0.059 Uiso 1 1 calc R . . . .
C63 C 1.2162(2) 1.5838(3) 0.0522(2) 0.0551(11) Uani 1 1 d D U . . .
C64 C 0.9984(4) 0.8967(3) 0.4267(2) 0.0685(15) Uani 1 1 d . . . . .
H64A H 1.012961 0.876915 0.473814 0.082 Uiso 0.731(6) 1 calc R . P I 1
H64B H 0.941536 0.883742 0.428808 0.082 Uiso 0.731(6) 1 calc R . P I 1
H64C H 1.044632 0.875145 0.450369 0.082 Uiso 0.269(6) 1 calc R . P I 2
H64D H 0.951484 0.884422 0.461835 0.082 Uiso 0.269(6) 1 calc R . P I 2
C65 C 1.6227(5) 1.2912(4) 0.3974(4) 0.0440(17) Uani 0.75 1 d . . P F 1
H65A H 1.643855 1.255358 0.437598 0.053 Uiso 0.75 1 calc R . P F 1
H65B H 1.579973 1.318989 0.413519 0.053 Uiso 0.75 1 calc R . P F 1
C66 C 1.4229(3) 1.4788(3) 0.1596(3) 0.0683(15) Uani 1 1 d . . . . .
H66A H 1.410135 1.447778 0.132078 0.082 Uiso 0.771(7) 1 calc R . P F 1
H66B H 1.414395 1.532221 0.133573 0.082 Uiso 0.771(7) 1 calc R . P F 1
H66C H 1.387993 1.483862 0.123733 0.082 Uiso 0.229(7) 1 calc R . P F 2
H66D H 1.444848 1.529940 0.152032 0.082 Uiso 0.229(7) 1 calc R . P F 2
C67 C 1.3777(6) 1.2731(6) 0.3746(5) 0.045(2) Uani 0.75 1 d . . P F 1
H67A H 1.353137 1.254974 0.422834 0.054 Uiso 0.75 1 calc R . P F 1
H67B H 1.364195 1.236341 0.352853 0.054 Uiso 0.75 1 calc R . P F 1
C68 C 1.5416(4) 1.1449(3) 0.2976(3) 0.0802(18) Uani 1 1 d . . . . .
H68A H 1.519704 1.093018 0.322678 0.096 Uiso 0.764(10) 1 calc R . P F 1
H68B H 1.596353 1.148070 0.308412 0.096 Uiso 0.764(10) 1 calc R . P F 1
H68C H 1.488967 1.120886 0.319470 0.096 Uiso 0.236(10) 1 calc R . P F 2
H68D H 1.581146 1.106333 0.313434 0.096 Uiso 0.236(10) 1 calc R . P F 2
C69 C 1.0275(4) 1.1090(3) 0.2179(3) 0.0746(16) Uani 1 1 d . . . . .
H69A H 0.972862 1.108635 0.205853 0.089 Uiso 0.731(10) 1 calc R . P I 1
H69B H 1.051152 1.160637 0.195149 0.089 Uiso 0.731(10) 1 calc R . P I 1
H69C H 0.987920 1.147793 0.202616 0.089 Uiso 0.269(10) 1 calc R . P I 2
H69D H 1.080302 1.133031 0.196852 0.089 Uiso 0.269(10) 1 calc R . P I 2
C70 C 1.6661(5) 1.4916(4) 0.1796(3) 0.0432(15) Uani 0.75 1 d . . P F 1
H70A H 1.625616 1.522206 0.194526 0.052 Uiso 0.75 1 calc R . P F 1
H70B H 1.703122 1.525447 0.141408 0.052 Uiso 0.75 1 calc R . P F 1
C71 C 1.4993(3) 1.1596(3) 0.4420(3) 0.0668(14) Uani 1 1 d D U . . .
O010 O 1.0436(3) 0.8619(2) 0.38590(19) 0.0365(11) Uani 0.731(6) 1 d D U P I 1
O013 O 1.5013(2) 1.4699(2) 0.17314(18) 0.0383(11) Uani 0.771(7) 1 d D U P F 1
O014 O 1.5309(2) 1.38780(18) 0.11618(17) 0.0363(11) Uani 0.771(7) 1 d D U P F 1
O016 O 1.3844(3) 1.3757(2) 0.2667(2) 0.0389(10) Uani 0.75 1 d . . P F 1
O017 O 1.4946(3) 1.1968(2) 0.31923(19) 0.0442(13) Uani 0.764(10) 1 d D U P F 1
O018 O 0.9232(3) 0.8578(3) 0.2077(2) 0.0417(10) Uani 0.75 1 d . . P N 1
O019 O 1.5636(2) 1.23981(16) 0.18533(16) 0.0645(9) Uani 1 1 d . . . . .
C72 C 0.6349(2) 0.79221(19) 0.33868(17) 0.0278(8) Uani 1 1 d . . . . .
H72 H 0.613811 0.749485 0.331293 0.033 Uiso 1 1 calc R . . . .
C73 C 1.0975(2) 1.49955(19) 0.36406(18) 0.0297(8) Uani 1 1 d . . . . .
C74 C 0.8615(2) 1.2490(2) 0.22341(19) 0.0347(8) Uani 1 1 d D U . . .
C75 C 0.8636(2) 1.22330(19) 0.34528(18) 0.0301(8) Uani 1 1 d . . . . .
C76 C 0.9807(2) 1.48531(19) 0.13631(18) 0.0287(8) Uani 1 1 d . . . . .
H76 H 0.928807 1.464337 0.154536 0.034 Uiso 1 1 calc R . . . .
O025 O 0.9776(3) 1.0083(3) 0.1511(2) 0.0444(14) Uani 0.731(10) 1 d D U P I 1
C77 C 0.5611(2) 0.7132(2) 0.12386(18) 0.0343(9) Uani 1 1 d . . . . .
H77 H 0.564181 0.680308 0.098143 0.041 Uiso 1 1 calc R . . . .
C78 C 0.4220(2) 0.9256(2) 0.30953(18) 0.0315(8) Uani 1 1 d . . . . .
H78 H 0.439969 0.975841 0.283367 0.038 Uiso 1 1 calc R . . . .
C79 C 1.0460(2) 1.45113(19) 0.17117(17) 0.0263(8) Uani 1 1 d . . . . .
C80 C 0.5761(2) 1.0878(2) 0.05264(19) 0.0374(9) Uani 1 1 d . . . . .
H80 H 0.582587 1.130089 0.011545 0.045 Uiso 1 1 calc R . . . .
C81 C 1.1573(2) 1.3072(2) 0.20319(19) 0.0335(8) Uani 1 1 d . . . . .
H81 H 1.150638 1.336372 0.157455 0.040 Uiso 1 1 calc R . . . .
C82 C 1.1233(2) 1.27600(19) 0.32525(18) 0.0297(8) Uani 1 1 d . . . . .
H82 H 1.094208 1.284782 0.363125 0.036 Uiso 1 1 calc R . . . .
F035 F 0.7292(3) 1.1670(3) 0.0359(5) 0.069(2) Uani 0.607(16) 1 d D U P E 1
C83 C 0.8739(2) 1.5307(2) 0.3843(2) 0.0402(9) Uani 1 1 d . . . . .
C84 C 1.0053(2) 0.7291(2) 0.4426(2) 0.0390(9) Uani 1 1 d D U . . .
C85 C 1.5636(2) 1.4538(2) 0.12383(19) 0.0401(9) Uani 1 1 d D U . . .
F039 F 0.291(2) 0.9708(10) 0.4373(6) 0.156(12) Uani 0.362(16) 1 d D U P O 2
C86 C 0.7245(3) 1.0882(2) 0.0515(2) 0.0512(10) Uani 1 1 d D U . . .
C87 C 1.7124(3) 1.4455(3) 0.2410(2) 0.0494(11) Uani 1 1 d . . . . .
H87A H 1.751037 1.412863 0.226696 0.059 Uiso 0.75 1 calc R . P H 1
H87B H 1.741020 1.479971 0.257772 0.059 Uiso 0.75 1 calc R . P H 1
H87C H 1.680627 1.478539 0.260943 0.059 Uiso 0.25 1 calc R . P H 2
H87D H 1.768874 1.453419 0.245137 0.059 Uiso 0.25 1 calc R . P H 2
C88 C 1.1534(3) 0.7722(3) 0.3363(2) 0.0578(13) Uani 1 1 d . . . . .
H88A H 1.162547 0.717625 0.355502 0.069 Uiso 0.731(6) 1 calc R . P I 1
H88B H 1.165853 0.795526 0.369934 0.069 Uiso 0.731(6) 1 calc R . P I 1
H88C H 1.124244 0.728251 0.333398 0.069 Uiso 0.269(6) 1 calc R . P I 2
H88D H 1.186311 0.753124 0.374169 0.069 Uiso 0.269(6) 1 calc R . P I 2
C89 C 0.4284(3) 1.0912(2) 0.0490(2) 0.0506(10) Uani 1 1 d D U . . .
C90 C 0.7115(3) 0.7141(3) 0.1213(2) 0.0496(11) Uani 1 1 d . . . . .
C91 C 1.0691(3) 1.1075(3) 0.0717(2) 0.0526(11) Uani 1 1 d D U . . .
C92 C 0.9195(2) 1.5839(2) 0.0415(2) 0.0415(9) Uani 1 1 d D U . . .
C93 C 0.3395(2) 0.6973(2) 0.4300(2) 0.0408(10) Uani 1 1 d . . . . .
C94 C 1.5128(2) 1.2208(2) 0.3734(2) 0.0433(9) Uani 1 1 d D U . . .
C95 C 0.3162(3) 0.9802(2) 0.3723(2) 0.0581(12) Uani 1 1 d D U . . .
B04L B 0.5470(2) 0.8763(2) 0.2429(2) 0.0260(9) Uani 1 1 d . . . . .
C96 C 0.7375(3) 0.9836(2) 0.3718(2) 0.0592(12) Uani 1 1 d D U . . .
C97 C 0.8266(3) 1.2350(2) 0.1657(2) 0.0531(11) Uani 1 1 d D U . . .
C98 C 1.2641(3) 1.2381(2) 0.1557(2) 0.0525(11) Uani 1 1 d D U . . .
B049 B 1.0352(2) 1.3819(2) 0.2472(2) 0.0268(9) Uani 1 1 d . . . . .
O0 O 1.1026(5) 0.8159(5) 0.3518(4) 0.026(3) Uani 0.269(6) 1 d D U P I 2
O0AA O 0.9848(5) 0.7837(5) 0.3230(4) 0.026(3) Uani 0.269(6) 1 d D U P I 2
O01G O 0.9884(7) 0.8627(4) 0.3855(4) 0.027(2) Uani 0.269(6) 1 d D U P I 2
O01R O 1.0151(8) 1.0574(5) 0.1936(4) 0.031(3) Uani 0.269(10) 1 d D U P I 2
O1 O 1.0118(7) 0.9803(6) 0.1299(6) 0.036(3) Uani 0.269(10) 1 d D U P I 2
O02O O 1.1294(5) 1.0104(5) 0.1607(5) 0.026(2) Uani 0.25 1 d D U P I 2
F04W F 0.3558(6) 1.0462(5) 0.3476(8) 0.063(4) Uani 0.362(16) 1 d D U P O 2
F0 F 0.2515(8) 1.0014(9) 0.3376(13) 0.122(8) Uani 0.362(16) 1 d D U P O 2
O2 O 1.5533(10) 1.1935(6) 0.3206(6) 0.041(4) Uani 0.236(10) 1 d D U P F 2
O01L O 1.5634(9) 1.2818(8) 0.3710(7) 0.044(4) Uani 0.236(10) 1 d D U P F 2
O1AA O 1.4422(6) 1.2522(7) 0.3449(6) 0.038(4) Uani 0.236(10) 1 d D U P F 2
O00X O 1.6107(8) 1.4639(9) 0.1744(6) 0.033(3) Uani 0.229(7) 1 d D U P F 2
O3 O 1.6043(6) 1.3814(5) 0.1197(5) 0.030(3) Uani 0.229(7) 1 d D U P F 2
O4 O 1.4892(6) 1.4341(6) 0.1471(6) 0.030(3) Uani 0.229(7) 1 d D U P F 2
C99 C 1.5339(4) 0.5143(5) 0.3557(4) 0.074(3) Uani 0.648(6) 1 d D U P B 1
H99 H 1.542051 0.479218 0.329154 0.089 Uiso 0.648(6) 1 calc R . P B 1
F04L F 1.2277(9) 1.1953(12) 0.1290(9) 0.095(8) Uani 0.32(2) 1 d D U P D 2
F04D F 1.3322(8) 1.2019(14) 0.1753(7) 0.106(11) Uani 0.32(2) 1 d D U P D 2
F03Q F 1.2875(15) 1.3002(6) 0.1056(9) 0.122(13) Uani 0.32(2) 1 d D U P D 2
O2AA O 1.6865(8) 1.3647(7) 0.2787(6) 0.044(3) Uani 0.25 1 d . . P H 2
C100 C 1.7016(11) 1.4644(13) 0.1694(12) 0.049(5) Uani 0.25 1 d . . P F 2
H10A H 1.723664 1.426165 0.150512 0.058 Uiso 0.25 1 calc R . P F 2
H10B H 1.725767 1.514709 0.141357 0.058 Uiso 0.25 1 calc R . P F 2
C101 C 1.6470(16) 1.2648(17) 0.3831(12) 0.058(7) Uani 0.25 1 d . . P F 2
H10C H 1.668978 1.230486 0.359376 0.070 Uiso 0.25 1 calc R . P F 2
H10D H 1.651954 1.242349 0.432447 0.070 Uiso 0.25 1 calc R . P F 2
O3AA O 1.4166(8) 1.4043(7) 0.2764(7) 0.041(3) Uani 0.25 1 d . . P F 2
C102 C 1.400(2) 1.2988(16) 0.3800(17) 0.052(8) Uani 0.25 1 d . . P F 2
H10E H 1.366250 1.265791 0.421232 0.062 Uiso 0.25 1 calc R . P F 2
H10F H 1.438579 1.327061 0.394944 0.062 Uiso 0.25 1 calc R . P F 2
O5AA O 1.1712(7) 0.8587(7) 0.2158(6) 0.029(3) Uani 0.25 1 d . . P G 2
C103 C 1.1897(3) 0.9891(3) 0.1295(3) 0.0724(16) Uani 1 1 d . . . . .
H10G H 1.202961 1.027339 0.149620 0.087 Uiso 0.75 1 calc R . P I 1
H10H H 1.212553 1.007311 0.080808 0.087 Uiso 0.75 1 calc R . P I 1
H10I H 1.231841 1.029371 0.116464 0.087 Uiso 0.25 1 calc R . P I 2
H10J H 1.173928 0.985703 0.086593 0.087 Uiso 0.25 1 calc R . P I 2
O6AA O 0.9002(7) 0.8846(7) 0.2280(6) 0.030(3) Uani 0.25 1 d . . P N 2
C104 C 0.9463(3) 0.9736(3) 0.1100(3) 0.0832(19) Uani 1 1 d . . . . .
H10K H 0.989670 0.952780 0.086872 0.100 Uiso 0.731(10) 1 calc R . P I 1
H10L H 0.919819 1.011278 0.074500 0.100 Uiso 0.731(10) 1 calc R . P I 1
H10M H 0.957477 0.968207 0.064545 0.100 Uiso 0.269(10) 1 calc R . P I 2
H10N H 0.919555 1.021793 0.103166 0.100 Uiso 0.269(10) 1 calc R . P I 2
O4AB O 1.0074(3) 1.01031(17) 0.32805(16) 0.0833(13) Uani 1 1 d . . . . .
F04X F 0.3035(11) 1.0328(6) 0.3142(4) 0.167(7) Uani 0.638(16) 1 d D U P O 1
F0A F 0.2463(4) 0.9652(5) 0.4098(6) 0.086(3) Uani 0.638(16) 1 d D U P O 1
F2 F 0.3614(5) 1.0136(8) 0.4040(10) 0.150(6) Uani 0.638(16) 1 d D U P O 1
F0AA F 1.2197(4) 1.6581(2) 0.0221(3) 0.0704(19) Uani 0.766(15) 1 d D U P P 1
F1AA F 0.4159(12) 1.1615(7) 0.0462(8) 0.096(4) Uani 0.50(2) 1 d D U P Q 1
F2AA F 0.4389(9) 1.0962(6) -0.0192(4) 0.060(3) Uani 0.50(2) 1 d D U P Q 1
F4 F 0.9343(5) 1.6117(6) -0.0282(3) 0.070(2) Uani 0.63(2) 1 d D U P R 1
F5 F 0.3632(8) 1.0461(12) 0.0715(11) 0.159(8) Uani 0.50(2) 1 d D U P Q 1
F6 F 0.8567(5) 1.5356(6) 0.0545(6) 0.086(3) Uani 0.63(2) 1 d D U P R 1
F7 F 0.8920(7) 1.6421(5) 0.0593(6) 0.081(3) Uani 0.63(2) 1 d D U P R 1
F8 F 1.2702(4) 1.5675(6) 0.0957(4) 0.131(4) Uani 0.766(15) 1 d D U P P 1
F9 F 1.2468(4) 1.5599(5) -0.0004(6) 0.120(4) Uani 0.766(15) 1 d D U P P 1
F3AA F 0.763(2) 0.9721(13) 0.4327(9) 0.147(9) Uani 0.41(2) 1 d D U P S 1
F4AA F 0.8046(7) 1.0127(9) 0.3247(9) 0.097(5) Uani 0.41(2) 1 d D U P S 1
F3 F 0.6983(9) 1.0465(6) 0.3592(11) 0.077(4) Uani 0.41(2) 1 d D U P S 1
C105 C 1.0464(6) 0.7302(5) 0.1697(6) 0.037(2) Uani 0.5 1 d D U P A 1
H105 H 1.038697 0.764439 0.197176 0.045 Uiso 0.5 1 calc R . P A 1
F7A F 0.9343(8) 1.6476(12) -0.0118(13) 0.133(10) Uani 0.37(2) 1 d D U P R 2
F4A F 0.8759(12) 1.5367(11) 0.0236(13) 0.098(6) Uani 0.37(2) 1 d D U P R 2
F6A F 0.8639(8) 1.6014(16) 0.0853(9) 0.087(6) Uani 0.37(2) 1 d D U P R 2
F9A F 1.2272(15) 1.6418(18) -0.0049(14) 0.155(14) Uani 0.234(15) 1 d D U P P 2
F0AB F 1.2471(13) 1.5996(18) 0.1047(12) 0.102(9) Uani 0.234(15) 1 d D U P P 2
F8A F 1.2648(7) 1.5297(8) 0.0471(12) 0.066(5) Uani 0.234(15) 1 d D U P P 2
C106 C 1.5193(7) 0.5535(7) 0.3846(6) 0.075(5) Uani 0.352(6) 1 d D . P B 2
H106 H 1.518267 0.590823 0.408942 0.090 Uiso 0.352(6) 1 calc R . P B 2
Cl3A Cl 1.5672(8) 0.4814(5) 0.4228(3) 0.186(7) Uani 0.352(6) 1 d D U P B 2
Cl2A Cl 1.4196(5) 0.5276(8) 0.3759(9) 0.231(7) Uani 0.352(6) 1 d D U P B 2
Cl4A Cl 1.5618(12) 0.5960(7) 0.2976(7) 0.195(8) Uani 0.352(6) 1 d D U P B 2
F5A F 0.3584(7) 1.0730(6) 0.0924(7) 0.077(3) Uani 0.50(2) 1 d D U P Q 2
F1AB F 0.4301(9) 1.1686(4) 0.0327(8) 0.075(4) Uani 0.50(2) 1 d D U P Q 2
F2AB F 0.4145(13) 1.0789(12) -0.0067(9) 0.137(7) Uani 0.50(2) 1 d D U P Q 2
Cl0A Cl 1.1655(4) 0.6863(4) 0.1734(4) 0.193(3) Uani 0.5 1 d D U P T 2
Cl1A Cl 0.9958(4) 0.6621(3) 0.1949(3) 0.151(2) Uani 0.5 1 d D U P T 2
Cl5A Cl 1.0761(6) 0.7838(5) 0.0792(5) 0.141(4) Uani 0.5 1 d . U P T 2
F10 F 0.7673(9) 1.2783(13) 0.1420(11) 0.105(5) Uani 0.53(3) 1 d D U P C 2
F02P F 0.8841(9) 1.2441(10) 0.1114(6) 0.071(3) Uani 0.53(3) 1 d D U P C 2
F11 F 0.803(2) 1.1605(7) 0.1818(7) 0.131(7) Uani 0.53(3) 1 d D U P C 2
F4AB F 0.7783(12) 1.0302(9) 0.3150(5) 0.144(6) Uani 0.59(2) 1 d D U P S 2
F3A F 0.6782(7) 1.0229(10) 0.3913(13) 0.142(6) Uani 0.59(2) 1 d D U P S 2
F3AB F 0.7878(5) 0.9671(8) 0.4185(6) 0.070(3) Uani 0.59(2) 1 d D U P S 2
C107 C 1.0735(12) 0.7320(15) 0.1567(11) 0.124(9) Uani 0.5 1 d . . P T 2
H107 H 1.068792 0.767030 0.183419 0.149 Uiso 0.5 1 calc R . P T 2
F5AA F 0.7301(6) 1.1411(13) -0.0090(10) 0.144(11) Uani 0.393(16) 1 d D U P E 2
F00{ F 0.7664(5) 1.0300(8) 0.0315(8) 0.077(4) Uani 0.393(16) 1 d D U P E 2
F1 F 0.7750(10) 1.0932(12) 0.0927(9) 0.090(6) Uani 0.393(16) 1 d D U P E 2

loop_
_atom_site_aniso_label
_atom_site_aniso_U_11
_atom_site_aniso_U_22
_atom_site_aniso_U_33
_atom_site_aniso_U_23
_atom_site_aniso_U_13
_atom_site_aniso_U_12
Na01 0.0387(8) 0.0307(8) 0.0333(8) -0.0088(6) -0.0028(6) 0.0022(6)
Na02 0.0483(9) 0.0322(8) 0.0349(8) -0.0092(6) -0.0057(7) 0.0002(7)
Cl00 0.075(2) 0.098(4) 0.099(5) 0.019(3) 0.014(2) -0.030(2)
Cl1 0.0635(16) 0.0594(17) 0.0588(17) -0.0299(14) -0.0036(12) -0.0165(12)
Cl2 0.212(5) 0.060(2) 0.0579(19) 0.0162(15) 0.006(2) 0.050(3)
F006 0.0524(15) 0.0589(15) 0.0663(16) -0.0421(14) 0.0033(12) 0.0097(12)
Cl3 0.0751(17) 0.104(2) 0.148(3) -0.083(2) -0.0135(17) -0.0045(15)
F008 0.0587(16) 0.0613(16) 0.0816(19) -0.0477(15) -0.0223(14) 0.0010(13)
F009 0.0606(16) 0.0525(15) 0.0511(15) -0.0067(12) 0.0193(13) -0.0148(12)
F00B 0.098(2) 0.0482(14) 0.0430(14) -0.0233(12) -0.0363(13) 0.0292(14)
F00C 0.0757(18) 0.0471(14) 0.0532(15) -0.0196(12) 0.0017(13) -0.0253(13)
F00D 0.0777(18) 0.0400(13) 0.0608(16) -0.0197(12) -0.0142(13) 0.0248(12)
F00E 0.100(2) 0.0564(16) 0.0394(14) -0.0264(12) 0.0252(13) -0.0323(14)
F00F 0.0681(18) 0.0632(17) 0.0634(17) -0.0072(14) -0.0185(14) 0.0366(14)
F00G 0.0626(17) 0.0710(18) 0.0540(16) -0.0113(14) 0.0127(13) -0.0341(14)
F00H 0.092(2) 0.0518(15) 0.0415(14) -0.0033(12) -0.0112(13) -0.0216(14)
F00J 0.0615(16) 0.0540(16) 0.0623(17) -0.0052(13) -0.0162(13) -0.0250(13)
F00K 0.104(2) 0.0519(16) 0.0405(15) 0.0019(12) 0.0045(14) 0.0218(15)
F00L 0.0397(14) 0.0624(17) 0.105(2) -0.0454(16) 0.0217(14) -0.0108(12)
F00M 0.0754(19) 0.112(2) 0.0601(17) -0.0597(17) -0.0098(14) -0.0192(17)
F00N 0.0685(17) 0.0403(14) 0.0601(16) 0.0068(12) -0.0173(14) -0.0010(12)
F00O 0.0619(17) 0.0583(16) 0.105(2) -0.0353(16) -0.0495(16) 0.0129(14)
F00P 0.107(2) 0.0485(15) 0.0639(18) -0.0070(13) -0.0542(17) 0.0165(15)
F00Q 0.0751(19) 0.0411(14) 0.0690(18) 0.0123(13) 0.0171(15) 0.0029(13)
F00S 0.0666(18) 0.110(2) 0.081(2) -0.0718(19) 0.0008(15) 0.0209(16)
F00T 0.0626(17) 0.094(2) 0.0596(17) -0.0265(16) -0.0119(14) 0.0474(16)
F00X 0.0639(19) 0.109(3) 0.094(2) -0.044(2) -0.0138(17) 0.0416(18)
F02O 0.128(12) 0.077(5) 0.075(9) -0.023(4) -0.067(9) 0.006(6)
F03P 0.065(4) 0.122(8) 0.077(5) -0.038(5) 0.038(3) -0.015(4)
F04C 0.188(13) 0.048(3) 0.098(6) -0.027(3) 0.074(7) 0.024(4)
F04K 0.111(6) 0.185(13) 0.058(4) -0.073(6) -0.008(4) 0.065(7)
F012 0.0556(18) 0.085(2) 0.185(4) -0.084(2) 0.054(2) -0.0213(17)
F015 0.066(6) 0.164(17) 0.118(10) -0.118(11) -0.008(5) -0.017(7)
F031 0.061(6) 0.096(7) 0.057(5) -0.035(5) -0.013(3) -0.032(4)
Cl4 0.101(3) 0.096(2) 0.0684(15) -0.0032(14) 0.0005(13) -0.0519(18)
Cl5 0.097(2) 0.0509(15) 0.0769(19) -0.0243(14) -0.0392(17) 0.0269(15)
F00R 0.0593(17) 0.0618(17) 0.104(2) -0.0402(16) -0.0454(16) 0.0205(14)
F00V 0.0623(18) 0.131(3) 0.0571(18) -0.0259(18) -0.0017(14) -0.0540(18)
C1 0.086(4) 0.036(2) 0.043(3) -0.009(2) -0.007(2) -0.003(2)
F04J 0.126(8) 0.162(10) 0.067(6) -0.075(7) 0.070(6) -0.089(8)
C2 0.097(4) 0.055(3) 0.049(3) -0.004(3) -0.014(3) -0.019(3)
C3 0.093(4) 0.062(3) 0.059(3) 0.009(3) 0.009(3) 0.008(3)
C4 0.118(6) 0.120(6) 0.073(5) 0.028(4) 0.002(4) 0.003(5)
O00W 0.034(2) 0.037(3) 0.040(2) -0.0133(18) -0.0060(17) 0.0015(17)
F00Z 0.038(3) 0.072(5) 0.095(6) 0.022(4) -0.002(3) -0.007(3)
C5 0.0327(19) 0.0185(17) 0.0236(18) -0.0038(14) -0.0026(15) 0.0012(14)
C6 0.0324(19) 0.0220(17) 0.0200(17) -0.0040(14) -0.0011(14) -0.0018(15)
O01C 0.035(2) 0.045(3) 0.042(3) -0.011(2) 0.002(2) 0.005(2)
O01D 0.033(2) 0.044(2) 0.043(2) -0.0156(19) -0.0117(17) 0.0068(18)
C7 0.038(2) 0.0263(19) 0.031(2) -0.0096(16) -0.0039(16) 0.0022(16)
O01F 0.036(2) 0.037(2) 0.035(2) -0.0115(17) -0.0074(17) -0.0004(17)
C8 0.0290(19) 0.0241(18) 0.0240(18) -0.0045(15) -0.0021(14) 0.0021(14)
C9 0.034(2) 0.0210(17) 0.0304(19) -0.0075(15) 0.0009(15) 0.0022(15)
O01I 0.035(2) 0.039(2) 0.037(2) -0.0125(17) -0.0028(16) 0.0044(17)
O01J 0.044(3) 0.045(2) 0.040(2) -0.0151(19) -0.0029(19) 0.0037(19)
O01K 0.047(2) 0.045(3) 0.042(2) -0.014(2) -0.015(2) 0.0060(19)
C10 0.0258(18) 0.0243(18) 0.0307(19) -0.0089(15) -0.0030(15) -0.0004(14)
C11 0.0284(18) 0.0258(18) 0.0229(18) -0.0098(15) -0.0051(14) 0.0020(14)
C12 0.0291(19) 0.0263(18) 0.0280(19) -0.0082(15) -0.0014(15) 0.0033(15)
O01Q 0.045(4) 0.037(2) 0.046(2) -0.0131(18) 0.000(2) 0.005(2)
C13 0.040(2) 0.0252(19) 0.028(2) -0.0096(16) -0.0042(16) -0.0001(16)
C14 0.0292(19) 0.0294(19) 0.0251(19) -0.0096(15) -0.0052(15) -0.0024(15)
C15 0.0286(19) 0.0228(18) 0.032(2) -0.0120(15) -0.0014(15) -0.0009(14)
C16 0.0299(19) 0.0308(19) 0.032(2) -0.0120(16) -0.0052(15) 0.0062(15)
C17 0.0299(19) 0.0236(18) 0.0268(19) -0.0099(15) -0.0033(15) 0.0054(14)
C18 0.0282(18) 0.0258(18) 0.0244(18) -0.0099(15) 0.0007(14) 0.0005(14)
C19 0.0294(19) 0.0301(19) 0.031(2) -0.0112(16) -0.0003(15) -0.0026(15)
C20 0.041(2) 0.029(2) 0.030(2) -0.0084(16) -0.0055(16) 0.0032(16)
C21 0.0311(19) 0.0256(18) 0.030(2) -0.0119(16) -0.0035(15) 0.0036(15)
C22 0.034(2) 0.0232(18) 0.0231(18) -0.0112(15) -0.0019(15) 0.0009(15)
C23 0.0299(19) 0.0269(19) 0.0259(19) -0.0099(15) -0.0067(15) 0.0027(15)
C24 0.041(2) 0.030(2) 0.029(2) -0.0033(16) -0.0021(17) 0.0026(17)
C25 0.041(2) 0.0249(19) 0.033(2) -0.0118(16) -0.0029(17) -0.0011(16)
C26 0.036(2) 0.030(2) 0.030(2) -0.0081(16) 0.0032(16) 0.0008(16)
C27 0.036(2) 0.0286(19) 0.032(2) -0.0136(16) 0.0029(16) 0.0008(16)
C28 0.033(2) 0.045(2) 0.0257(19) -0.0134(17) 0.0028(16) 0.0012(17)
C29 0.035(2) 0.0288(19) 0.0226(18) -0.0071(15) 0.0006(15) 0.0032(15)
C30 0.038(2) 0.0255(19) 0.043(2) -0.0144(17) -0.0028(17) -0.0027(16)
C31 0.0288(19) 0.035(2) 0.035(2) -0.0047(17) -0.0014(16) -0.0013(16)
C32 0.036(2) 0.0275(19) 0.036(2) -0.0137(16) -0.0078(16) 0.0035(16)
C33 0.041(2) 0.035(2) 0.032(2) -0.0132(17) 0.0018(17) 0.0065(17)
O02N 0.035(2) 0.042(2) 0.048(2) -0.0101(19) -0.0008(17) 0.0014(17)
C34 0.035(2) 0.0299(19) 0.0279(19) -0.0091(16) -0.0019(16) 0.0022(16)
C35 0.039(2) 0.0241(18) 0.0238(18) -0.0069(15) -0.0065(15) -0.0039(15)
C36 0.035(2) 0.032(2) 0.043(2) -0.0175(18) 0.0008(17) 0.0054(16)
C37 0.032(2) 0.0271(19) 0.054(3) -0.0178(19) -0.0045(18) 0.0080(16)
C38 0.0288(19) 0.032(2) 0.033(2) -0.0100(17) -0.0055(16) 0.0029(15)
C39 0.031(2) 0.0299(19) 0.0288(19) -0.0088(16) 0.0013(15) -0.0033(15)
C40 0.0347(19) 0.0313(19) 0.033(2) -0.0107(16) -0.0035(15) 0.0022(15)
C41 0.047(2) 0.032(2) 0.034(2) -0.0138(17) -0.0109(18) -0.0022(17)
C42 0.040(2) 0.039(2) 0.030(2) -0.0136(18) -0.0100(17) 0.0029(17)
C43 0.049(2) 0.036(2) 0.037(2) -0.0153(19) -0.0086(19) -0.0047(19)
C44 0.034(2) 0.038(2) 0.042(2) -0.0092(17) -0.0007(17) 0.0010(16)
C45 0.045(2) 0.036(2) 0.039(2) -0.0088(19) -0.0062(19) 0.0060(19)
C46 0.049(2) 0.033(2) 0.042(2) -0.0155(19) -0.0134(19) 0.0129(19)
C47 0.035(2) 0.047(2) 0.046(2) -0.018(2) -0.0050(18) -0.0082(18)
C48 0.054(3) 0.031(2) 0.041(2) -0.0148(19) 0.0033(19) -0.0055(19)
C49 0.029(2) 0.058(3) 0.040(2) -0.015(2) 0.0043(17) 0.0020(19)
C50 0.033(2) 0.046(2) 0.052(3) -0.017(2) -0.0085(19) 0.0131(18)
C51 0.045(2) 0.047(3) 0.062(3) -0.021(2) -0.015(2) 0.015(2)
C52 0.049(3) 0.055(3) 0.049(3) -0.023(2) -0.026(2) 0.011(2)
C53 0.053(3) 0.041(2) 0.043(2) -0.022(2) -0.0033(19) 0.0007(19)
C54 0.037(2) 0.054(3) 0.057(3) -0.025(2) 0.006(2) 0.001(2)
C55 0.063(3) 0.043(2) 0.038(2) -0.009(2) -0.009(2) -0.010(2)
C56 0.043(2) 0.057(3) 0.045(3) -0.011(2) -0.018(2) -0.001(2)
C57 0.065(3) 0.050(3) 0.041(2) -0.020(2) 0.005(2) 0.011(2)
C58 0.044(2) 0.039(2) 0.045(2) -0.018(2) -0.010(2) -0.0033(19)
C59 0.061(3) 0.032(2) 0.063(3) -0.023(2) -0.004(2) 0.002(2)
C60 0.043(3) 0.054(3) 0.058(3) -0.001(2) -0.011(2) -0.016(2)
C61 0.063(3) 0.030(2) 0.061(3) -0.022(2) -0.001(2) 0.001(2)
C62 0.057(3) 0.055(3) 0.047(3) -0.033(2) -0.006(2) -0.002(2)
C63 0.040(2) 0.054(3) 0.053(3) 0.005(2) -0.002(2) -0.003(2)
C64 0.125(5) 0.048(3) 0.034(3) -0.021(2) 0.006(3) 0.000(3)
C65 0.049(5) 0.049(4) 0.040(4) -0.019(3) -0.020(4) 0.014(3)
C66 0.082(4) 0.066(3) 0.055(3) -0.017(3) -0.010(3) 0.045(3)
C67 0.034(5) 0.047(6) 0.047(4) -0.011(4) 0.009(3) -0.010(4)
C68 0.141(6) 0.029(3) 0.066(4) -0.014(3) -0.001(3) 0.013(3)
C69 0.120(5) 0.034(3) 0.060(3) -0.011(2) 0.011(3) 0.010(3)
C70 0.036(4) 0.041(4) 0.052(4) -0.016(3) -0.002(3) -0.011(3)
C71 0.078(4) 0.060(3) 0.046(3) 0.001(2) -0.003(2) 0.003(3)
O010 0.042(3) 0.033(2) 0.037(2) -0.0155(16) -0.0056(19) 0.0017(18)
O013 0.036(2) 0.042(2) 0.038(2) -0.0164(18) -0.0009(15) -0.0008(16)
O014 0.039(2) 0.0359(19) 0.036(2) -0.0163(15) -0.0031(15) 0.0000(15)
O016 0.036(2) 0.041(3) 0.041(2) -0.017(2) 0.0004(19) 0.0036(19)
O017 0.051(3) 0.036(2) 0.048(2) -0.0158(17) -0.011(2) 0.002(2)
O018 0.032(2) 0.051(3) 0.039(3) -0.010(2) -0.0091(19) -0.004(2)
O019 0.113(3) 0.0328(16) 0.0475(19) -0.0187(14) 0.0061(18) 0.0088(17)
C72 0.0321(19) 0.0238(18) 0.0283(19) -0.0113(15) 0.0007(15) -0.0020(15)
C73 0.032(2) 0.0235(18) 0.034(2) -0.0095(16) -0.0055(16) -0.0009(15)
C74 0.043(2) 0.0278(19) 0.036(2) -0.0123(17) -0.0093(17) 0.0005(16)
C75 0.035(2) 0.0245(18) 0.031(2) -0.0115(16) 0.0013(16) 0.0028(15)
C76 0.0264(19) 0.0309(19) 0.030(2) -0.0132(16) -0.0004(15) 0.0019(15)
O025 0.042(2) 0.046(3) 0.041(3) -0.009(2) -0.005(2) 0.002(2)
C77 0.053(2) 0.0231(18) 0.027(2) -0.0114(16) -0.0005(17) -0.0009(17)
C78 0.039(2) 0.0258(19) 0.0283(19) -0.0083(16) -0.0019(16) 0.0017(16)
C79 0.0274(19) 0.0276(18) 0.0268(19) -0.0129(15) -0.0033(15) 0.0015(15)
C80 0.051(2) 0.028(2) 0.025(2) -0.0023(16) 0.0020(18) -0.0008(18)
C81 0.038(2) 0.031(2) 0.031(2) -0.0116(16) -0.0011(16) -0.0018(16)
C82 0.034(2) 0.0282(19) 0.029(2) -0.0121(16) -0.0037(15) 0.0030(16)
F035 0.055(3) 0.039(3) 0.092(5) -0.003(3) 0.010(3) -0.017(2)
C83 0.041(2) 0.039(2) 0.047(2) -0.023(2) -0.0026(19) 0.0051(19)
C84 0.048(2) 0.033(2) 0.036(2) -0.0122(19) -0.0035(18) -0.0001(17)
C85 0.054(2) 0.033(2) 0.035(2) -0.0131(17) -0.0075(18) -0.0010(17)
F039 0.30(3) 0.070(10) 0.057(6) 0.001(6) 0.069(10) 0.083(16)
C86 0.047(2) 0.056(3) 0.037(2) -0.003(2) 0.0077(18) -0.002(2)
C87 0.041(2) 0.058(3) 0.057(3) -0.029(2) -0.009(2) -0.010(2)
C88 0.038(2) 0.060(3) 0.058(3) 0.001(2) -0.006(2) 0.015(2)
C89 0.052(3) 0.052(2) 0.038(2) -0.002(2) -0.0086(19) 0.004(2)
C90 0.050(3) 0.046(3) 0.058(3) -0.030(2) 0.010(2) 0.003(2)
C91 0.052(3) 0.049(3) 0.045(3) -0.003(2) -0.002(2) 0.004(2)
C92 0.039(2) 0.041(2) 0.041(2) -0.0084(18) -0.0072(17) 0.0100(17)
C93 0.043(2) 0.042(2) 0.033(2) -0.0098(19) -0.0002(19) -0.0071(19)
C94 0.051(2) 0.038(2) 0.037(2) -0.0088(18) -0.0049(18) 0.0024(18)
C95 0.065(3) 0.043(2) 0.061(3) -0.019(2) 0.018(2) 0.011(2)
B04L 0.031(2) 0.023(2) 0.025(2) -0.0087(17) -0.0036(17) 0.0027(16)
C96 0.084(3) 0.037(2) 0.064(3) -0.018(2) -0.038(2) -0.002(2)
C97 0.067(3) 0.048(2) 0.045(3) -0.014(2) -0.013(2) -0.017(2)
C98 0.056(3) 0.044(2) 0.053(3) -0.017(2) 0.009(2) 0.011(2)
B049 0.030(2) 0.024(2) 0.028(2) -0.0115(17) -0.0046(17) 0.0018(17)
O0 0.028(4) 0.025(5) 0.026(5) -0.012(4) -0.004(3) 0.004(4)
O0AA 0.024(5) 0.025(5) 0.031(4) -0.012(4) -0.002(4) 0.004(4)
O01G 0.032(6) 0.022(4) 0.026(5) -0.009(4) -0.002(4) 0.005(4)
O01R 0.038(8) 0.022(5) 0.033(5) -0.007(4) -0.002(4) 0.004(4)
O1 0.030(6) 0.042(6) 0.036(6) -0.013(5) -0.012(5) 0.006(5)
O02O 0.030(5) 0.025(5) 0.021(5) -0.006(4) -0.004(4) -0.001(4)
F04W 0.061(6) 0.040(4) 0.092(9) -0.035(6) 0.011(5) 0.008(4)
F0 0.079(9) 0.080(11) 0.24(2) -0.079(13) -0.056(11) 0.048(7)
O2 0.053(10) 0.029(6) 0.038(6) -0.011(5) 0.001(6) 0.009(6)
O01L 0.054(9) 0.040(7) 0.043(8) -0.019(6) -0.007(6) 0.006(6)
O1AA 0.047(6) 0.034(7) 0.034(7) -0.016(5) 0.004(5) 0.009(5)
O00X 0.034(8) 0.034(8) 0.035(6) -0.018(5) -0.002(5) 0.001(6)
O3 0.038(7) 0.035(5) 0.022(6) -0.017(4) -0.004(5) 0.002(4)
O4 0.041(5) 0.018(6) 0.035(6) -0.011(5) -0.012(4) 0.008(4)
C99 0.080(5) 0.048(5) 0.081(6) -0.009(4) 0.002(4) 0.007(4)
F04L 0.097(10) 0.120(18) 0.096(13) -0.086(14) 0.027(8) -0.027(10)
F04D 0.070(9) 0.19(3) 0.069(9) -0.056(12) -0.004(7) 0.069(12)
F03Q 0.18(3) 0.053(6) 0.089(14) -0.006(6) 0.092(16) 0.004(8)
O2AA 0.048(7) 0.051(7) 0.043(7) -0.026(6) -0.012(5) 0.001(6)
C100 0.016(10) 0.052(13) 0.080(15) -0.028(11) 0.006(9) -0.007(8)
C101 0.064(18) 0.08(2) 0.029(11) -0.021(11) -0.004(10) 0.029(13)
O3AA 0.037(8) 0.032(7) 0.050(8) -0.012(6) 0.006(6) 0.005(5)
C102 0.05(2) 0.038(17) 0.052(15) -0.011(11) 0.031(14) -0.021(13)
O5AA 0.029(6) 0.038(8) 0.025(7) -0.015(5) -0.008(5) 0.012(5)
C103 0.044(3) 0.078(4) 0.066(3) 0.004(3) 0.022(2) 0.015(3)
O6AA 0.032(7) 0.027(7) 0.031(7) -0.009(5) -0.003(5) 0.003(5)
C104 0.079(4) 0.087(4) 0.060(3) 0.014(3) -0.038(3) -0.028(3)
O4AB 0.177(4) 0.0306(17) 0.0402(19) -0.0144(14) 0.003(2) 0.006(2)
F04X 0.296(16) 0.083(8) 0.074(5) 0.010(4) 0.046(6) 0.128(10)
F0A 0.062(4) 0.066(4) 0.120(7) -0.034(5) 0.035(4) 0.020(3)
F2 0.097(5) 0.152(10) 0.295(17) -0.193(12) -0.043(8) 0.042(6)
F0AA 0.050(3) 0.051(2) 0.083(4) 0.006(2) 0.008(3) -0.023(2)
F1AA 0.113(10) 0.117(7) 0.098(8) -0.076(8) -0.051(7) 0.080(7)
F2AA 0.077(6) 0.067(5) 0.034(4) -0.005(4) -0.030(3) 0.011(4)
F4 0.061(3) 0.105(6) 0.032(3) -0.006(3) -0.018(2) 0.036(4)
F5 0.055(6) 0.164(12) 0.141(12) 0.109(9) -0.053(6) -0.048(7)
F6 0.048(4) 0.082(5) 0.097(6) 0.020(4) -0.041(4) -0.014(4)
F7 0.080(6) 0.075(5) 0.105(6) -0.046(5) -0.036(4) 0.055(4)
F8 0.040(4) 0.159(8) 0.109(5) 0.073(5) -0.032(4) -0.035(4)
F9 0.072(4) 0.130(6) 0.164(8) -0.085(6) 0.073(5) -0.044(4)
F3AA 0.32(3) 0.050(8) 0.091(8) -0.018(7) -0.119(12) -0.019(13)
F4AA 0.042(6) 0.065(7) 0.184(13) -0.049(8) -0.002(5) -0.022(4)
F3 0.057(6) 0.031(4) 0.156(11) -0.039(6) -0.040(6) -0.007(4)
C105 0.062(7) 0.020(4) 0.033(5) -0.014(4) -0.002(5) 0.000(4)
F7A 0.042(6) 0.100(11) 0.157(15) 0.083(10) -0.005(8) 0.018(7)
F4A 0.116(12) 0.092(10) 0.145(16) -0.089(12) -0.101(11) 0.056(7)
F6A 0.049(7) 0.152(16) 0.090(9) -0.075(10) -0.028(5) 0.054(8)
F9A 0.054(10) 0.19(2) 0.096(14) 0.102(15) 0.031(11) 0.037(14)
F0AB 0.035(11) 0.16(2) 0.123(12) -0.068(14) -0.007(8) -0.045(11)
F8A 0.021(6) 0.080(8) 0.076(13) -0.005(8) 0.010(7) 0.000(5)
C106 0.115(13) 0.045(8) 0.077(11) -0.047(8) 0.026(9) -0.015(8)
Cl3A 0.315(18) 0.150(7) 0.080(4) -0.016(4) -0.047(6) 0.143(10)
Cl2A 0.112(5) 0.291(13) 0.424(19) -0.301(14) -0.017(8) 0.036(7)
Cl4A 0.40(2) 0.065(6) 0.097(6) -0.008(4) -0.008(11) -0.040(10)
F5A 0.040(4) 0.076(5) 0.085(6) 0.009(4) -0.006(4) 0.023(3)
F1AB 0.063(5) 0.035(4) 0.096(7) 0.023(4) -0.021(5) 0.001(4)
F2AB 0.128(13) 0.215(17) 0.156(10) -0.148(12) -0.108(9) 0.112(11)
Cl0A 0.171(5) 0.279(8) 0.259(7) -0.225(7) -0.134(5) 0.142(5)
Cl1A 0.233(7) 0.092(3) 0.119(4) -0.058(3) 0.080(4) -0.056(4)
Cl5A 0.271(10) 0.072(4) 0.070(3) -0.026(3) 0.016(5) 0.002(5)
F10 0.061(6) 0.184(13) 0.094(10) -0.068(10) -0.048(6) 0.029(8)
F02P 0.100(7) 0.090(7) 0.042(4) -0.044(4) -0.014(3) -0.018(5)
F11 0.263(18) 0.063(5) 0.064(6) -0.008(4) -0.055(9) -0.084(8)
F4AB 0.261(14) 0.084(8) 0.072(5) 0.004(4) -0.050(6) -0.103(9)
F3A 0.102(7) 0.089(8) 0.314(18) -0.152(10) -0.078(7) 0.022(6)
F3AB 0.071(5) 0.061(5) 0.098(5) -0.040(4) -0.050(3) -0.001(3)
C107 0.098(14) 0.19(2) 0.080(12) -0.053(13) 0.030(10) -0.031(13)
F5AA 0.048(5) 0.150(14) 0.117(12) 0.095(12) 0.013(7) -0.004(8)
F00{ 0.037(4) 0.109(8) 0.088(8) -0.047(7) 0.022(5) -0.014(5)
F1 0.077(8) 0.137(15) 0.077(9) -0.072(10) 0.022(5) -0.067(8)

loop_
_atom_type_symbol
_atom_type_description
_atom_type_scat_dispersion_real
_atom_type_scat_dispersion_imag
_atom_type_scat_source
C C 0.0033 0.0016 'International Tables Vol C Tables 4.2.6.8 and 6.1.1.4'
H H 0.0000 0.0000 'International Tables Vol C Tables 4.2.6.8 and 6.1.1.4'
B B 0.0013 0.0007 'International Tables Vol C Tables 4.2.6.8 and 6.1.1.4'
Cl Cl 0.1484 0.1585 'International Tables Vol C Tables 4.2.6.8 and 6.1.1.4'
F F 0.0171 0.0103 'International Tables Vol C Tables 4.2.6.8 and 6.1.1.4'
Na Na 0.0362 0.0249 'International Tables Vol C Tables 4.2.6.8 and 6.1.1.4'
O O 0.0106 0.0060 'International Tables Vol C Tables 4.2.6.8 and 6.1.1.4'

loop_
_geom_angle_atom_site_label_1
_geom_angle_atom_site_label_2
_geom_angle_atom_site_label_3
_geom_angle
O01F Na01 O01I 52.15(12)
O01F Na01 O02N 148.12(14)
O01F Na01 O025 116.98(13)
O01F Na01 O4AB 91.72(14)
O01Q Na01 O01F 151.05(17)
O01Q Na01 O01I 152.94(17)
O01Q Na01 O02N 52.60(13)
O01Q Na01 O010 121.90(13)
O01Q Na01 O025 52.96(14)
O01Q Na01 O4AB 64.67(12)
O02N Na01 O01I 116.79(12)
O02N Na01 O025 51.89(15)
O02N Na01 O4AB 117.17(13)
O010 Na01 O01F 52.77(13)
O010 Na01 O01I 52.52(12)
O010 Na01 O02N 150.55(16)
O010 Na01 O025 153.84(18)
O010 Na01 O4AB 64.68(12)
O025 Na01 O01I 145.41(16)
O0AA Na01 O0 52.5(3)
O0AA Na01 O4AB 113.6(2)
O01G Na01 O0 52.1(3)
O01G Na01 O0AA 53.3(3)
O01G Na01 O4AB 61.57(19)
O01R Na01 O0 151.4(4)
O01R Na01 O0AA 151.3(4)
O01R Na01 O01G 120.5(3)
O01R Na01 O02O 53.3(3)
O01R Na01 O4AB 61.9(2)
O02O Na01 O0 117.1(3)
O02O Na01 O0AA 147.5(3)
O02O Na01 O01G 150.8(3)
O02O Na01 O4AB 97.6(3)
O4AB Na01 O01I 117.19(13)
O4AB Na01 O025 94.11(17)
O4AB Na01 O0 97.0(2)
O00W Na02 O01J 148.78(18)
O00W Na02 O01K 118.51(14)
O00W Na02 O013 53.12(12)
O00W Na02 O014 53.05(12)
O00W Na02 O017 152.19(18)
O00W Na02 O019 92.43(15)
O01J Na02 O013 116.24(13)
O01J Na02 O014 149.37(15)
O01J Na02 O017 52.11(13)
O01J Na02 O019 116.35(14)
O01K Na02 O01J 52.34(14)
O01K Na02 O013 148.53(17)
O01K Na02 O014 153.27(17)
O01K Na02 O017 52.27(13)
O01K Na02 O019 92.72(16)
O013 Na02 O014 52.09(12)
O013 Na02 O017 149.99(16)
O017 Na02 O014 120.91(12)
O019 Na02 O013 116.59(13)
O019 Na02 O014 64.56(11)
O019 Na02 O017 64.35(12)
O019 Na02 O00X 109.4(3)
O01L Na02 O019 111.5(4)
O01L Na02 O00X 116.2(3)
O01L Na02 O3AA 92.7(5)
O1AA Na02 O019 96.4(3)
O1AA Na02 O01L 54.4(4)
O1AA Na02 O00X 153.8(5)
O1AA Na02 O3AA 67.1(4)
O4 Na02 O019 94.6(3)
O4 Na02 O01L 153.7(5)
O4 Na02 O1AA 121.5(3)
O4 Na02 O00X 54.1(3)
O4 Na02 O3AA 65.1(4)
O3AA Na02 O019 135.2(4)
O3AA Na02 O00X 90.8(5)
C84 C1 H1 180.0
C55 C2 H2 180.0
C91 C3 H3 180.0
C71 C4 H4 180.0
C70 O00W Na02 117.8(4)
C85 O00W Na02 85.3(2)
C85 O00W C70 118.3(5)
C10 C5 C12 115.7(3)
C10 C5 B049 121.3(3)
C12 C5 B049 122.5(3)
C8 C6 B04L 122.2(3)
C19 C6 C8 115.3(3)
C19 C6 B04L 122.2(3)
C49 O01C Na01 116.8(3)
C50 O01C Na01 118.5(3)
C50 O01C C49 112.7(4)
C52 O01D Na02 114.2(3)
C87 O01D Na02 114.7(3)
C87 O01D C52 109.6(3)
C17 C7 H7 118.7
C74 C7 H7 118.7
C74 C7 C17 122.6(3)
C40 O01F Na01 82.2(2)
C60 O01F Na01 118.8(3)
C60 O01F C40 121.0(4)
C6 C8 H8 118.6
C35 C8 C6 122.7(3)
C35 C8 H8 118.6
C10 C9 C83 118.6(3)
C25 C9 C10 120.9(3)
C25 C9 C83 120.5(3)
C40 O01I Na01 81.3(2)
C40 O01I C88 119.4(4)
C88 O01I Na01 115.0(3)
C67 O01J Na02 114.8(5)
C94 O01J Na02 82.5(2)
C94 O01J C67 118.0(5)
C65 O01K Na02 114.7(4)
C94 O01K Na02 82.9(2)
C94 O01K C65 117.9(5)
C5 C10 H10 118.9
C9 C10 C5 122.2(3)
C9 C10 H10 118.9
C23 C11 B04L 120.3(3)
C78 C11 C23 114.9(3)
C78 C11 B04L 124.3(3)
C5 C12 H12 118.6
C73 C12 C5 122.8(3)
C73 C12 H12 118.6
C44 O01Q Na01 84.8(2)
C44 O01Q C69 122.0(5)
C69 O01Q Na01 115.1(3)
C18 C13 H13 118.7
C41 C13 H13 118.7
C41 C13 C18 122.7(3)
C23 C14 C93 117.9(3)
C28 C14 C23 120.6(3)
C28 C14 C93 121.5(3)
C81 C15 C82 115.5(3)
C81 C15 B049 124.6(3)
C82 C15 B049 119.6(3)
C24 C16 C76 119.7(3)
C24 C16 C92 120.2(3)
C76 C16 C92 120.1(3)
C7 C17 C21 115.4(3)
C7 C17 B049 123.7(3)
C21 C17 B049 120.3(3)
C13 C18 B04L 123.3(3)
C72 C18 C13 115.1(3)
C72 C18 B04L 121.0(3)
C6 C19 H19 118.6
C27 C19 C6 122.7(3)
C27 C19 H19 118.6
C39 C20 C80 119.3(3)
C39 C20 C89 121.5(3)
C80 C20 C89 119.2(3)
C17 C21 H21 118.8
C75 C21 C17 122.5(3)
C75 C21 H21 118.8
C34 C22 B04L 121.2(3)
C39 C22 C34 115.9(3)
C39 C22 B04L 122.2(3)
C11 C23 H23 118.6
C14 C23 C11 122.9(3)
C14 C23 H23 118.6
C16 C24 H24 120.4
C31 C24 C16 119.2(3)
C31 C24 H24 120.4
C9 C25 H25 120.9
C73 C25 C9 118.1(3)
C73 C25 H25 120.9
C34 C26 C86 120.4(3)
C80 C26 C34 119.9(3)
C80 C26 C86 119.7(3)
C19 C27 C90 118.8(3)
C77 C27 C19 120.5(3)
C77 C27 C90 120.7(3)
C14 C28 H28 120.7
C14 C28 C33 118.6(3)
C33 C28 H28 120.7
C42 C29 C45 120.1(3)
C72 C29 C42 120.4(3)
C72 C29 C45 119.5(3)
C74 C30 H30 120.9
C75 C30 H30 120.9
C75 C30 C74 118.2(3)
C24 C31 C38 120.0(3)
C24 C31 C63 120.3(3)
C38 C31 C63 119.7(3)
C37 C32 C46 119.8(3)
C82 C32 C37 120.5(3)
C82 C32 C46 119.7(3)
C28 C33 C78 119.9(3)
C28 C33 C95 120.0(3)
C78 C33 C95 120.1(3)
C44 O02N Na01 81.3(2)
C103 O02N Na01 114.0(3)
C103 O02N C44 121.0(4)
C22 C34 H34 118.8
C26 C34 C22 122.4(3)
C26 C34 H34 118.8
C8 C35 C43 119.1(3)
C77 C35 C8 120.5(3)
C77 C35 C43 120.3(3)
C37 C36 C98 119.0(3)
C81 C36 C37 120.4(3)
C81 C36 C98 120.6(4)
C32 C37 C36 118.2(3)
C32 C37 H37 120.9
C36 C37 H37 120.9
C31 C38 H38 118.6
C31 C38 C79 122.8(3)
C79 C38 H38 118.6
C20 C39 C22 122.8(3)
C20 C39 H39 118.6
C22 C39 H39 118.6
O01F C40 Na01 66.49(19)
O01F C40 C84 113.3(3)
O01I C40 Na01 68.2(2)
O01I C40 O01F 104.3(3)
O01I C40 C84 113.1(3)
O010 C40 Na01 65.2(2)
O010 C40 O01F 104.7(3)
O010 C40 O01I 106.9(3)
O010 C40 C84 113.7(3)
C84 C40 Na01 178.6(3)
C84 C40 O0 112.6(4)
O0 C40 Na01 67.9(3)
O0AA C40 Na01 67.0(4)
O0AA C40 C84 113.9(4)
O0AA C40 O0 104.7(5)
O0AA C40 O01G 109.3(6)
O01G C40 Na01 65.6(4)
O01G C40 C84 113.0(5)
O01G C40 O0 102.3(6)
C13 C41 C96 119.6(3)
C42 C41 C13 120.3(3)
C42 C41 C96 120.1(3)
C29 C42 H42 120.7
C41 C42 C29 118.5(3)
C41 C42 H42 120.7
F00J C43 F00M 105.8(3)
F00J C43 F00O 105.8(3)
F00J C43 C35 112.8(3)
F00M C43 C35 113.2(3)
F00O C43 F00M 105.5(3)
F00O C43 C35 113.0(3)
O01Q C44 Na01 64.6(2)
O01Q C44 O02N 105.3(4)
O01Q C44 O025 106.6(3)
O01Q C44 C91 112.7(4)
O02N C44 Na01 68.0(2)
O02N C44 O025 105.3(4)
O02N C44 C91 112.9(3)
O025 C44 Na01 68.5(2)
O025 C44 C91 113.3(3)
C91 C44 Na01 177.3(3)
O01R C44 Na01 65.0(4)
O01R C44 C91 113.5(5)
O1 C44 Na01 69.3(4)
O1 C44 C91 113.4(5)
O1 C44 O01R 105.4(6)
O1 C44 O02O 107.0(7)
O02O C44 Na01 65.4(4)
O02O C44 C91 113.5(5)
O02O C44 O01R 103.2(7)
F00D C45 F00Q 105.6(3)
F00D C45 C29 112.2(3)
F00P C45 F00D 106.2(3)
F00P C45 F00Q 106.4(3)
F00P C45 C29 114.0(3)
F00Q C45 C29 111.9(3)
F00B C46 F00H 105.7(3)
F00B C46 C32 112.2(3)
F00F C46 F00B 106.2(3)
F00F C46 F00H 106.3(3)
F00F C46 C32 113.6(3)
F00H C46 C32 112.2(3)
H47A C47 H47B 108.0
H47C C47 H47D 108.0
C60 C47 H47A 109.4
C60 C47 H47B 109.4
C60 C47 H47C 109.4
C60 C47 H47D 109.4
O018 C47 H47A 109.4
O018 C47 H47B 109.4
O018 C47 C60 111.2(3)
O6AA C47 H47C 109.4
O6AA C47 H47D 109.4
O6AA C47 C60 111.3(6)
F00E C48 F00K 105.7(3)
F00E C48 C75 112.6(3)
F00G C48 F00E 106.4(3)
F00G C48 F00K 106.1(3)
F00G C48 C75 113.4(3)
F00K C48 C75 112.1(3)
O01C C49 H49A 109.7
O01C C49 H49B 109.7
O01C C49 C103 110.0(4)
H49A C49 H49B 108.2
H49C C49 H49D 107.5
O5AA C49 H49C 108.4
O5AA C49 H49D 108.4
O5AA C49 C103 115.5(6)
C103 C49 H49A 109.7
C103 C49 H49B 109.7
C103 C49 H49C 108.4
C103 C49 H49D 108.4
O01C C50 H50A 109.7
O01C C50 H50B 109.7
O01C C50 C88 109.9(4)
H50A C50 H50B 108.2
H50C C50 H50D 107.6
C88 C50 H50A 109.7
C88 C50 H50B 109.7
C88 C50 H50C 108.6
C88 C50 H50D 108.6
O5AA C50 H50C 108.6
O5AA C50 H50D 108.6
O5AA C50 C88 114.6(6)
H51A C51 H51B 108.0
H51C C51 H51D 108.5
C66 C51 H51A 109.3
C66 C51 H51B 109.3
C66 C51 H51C 110.2
C66 C51 H51D 110.2
O016 C51 H51A 109.3
O016 C51 H51B 109.3
O016 C51 C66 111.4(4)
O3AA C51 H51C 110.2
O3AA C51 H51D 110.2
O3AA C51 C66 107.4(6)
O01D C52 H52A 110.3
O01D C52 H52B 110.3
O01D C52 C65 106.9(4)
H52A C52 H52B 108.6
H52C C52 H52D 108.9
C65 C52 H52A 110.3
C65 C52 H52B 110.3
O2AA C52 H52C 110.9
O2AA C52 H52D 110.9
O2AA C52 C101 104.2(11)
C101 C52 H52C 110.9
C101 C52 H52D 110.9
H53A C53 H53B 107.9
C64 C53 H53A 109.3
C64 C53 H53B 109.3
O4AB C53 H53A 109.3
O4AB C53 H53B 109.3
O4AB C53 C64 111.7(3)
H54A C54 H54B 108.2
H54C C54 H54D 109.4
C67 C54 H54A 109.7
C67 C54 H54B 109.7
O016 C54 H54A 109.7
O016 C54 H54B 109.7
O016 C54 C67 109.8(5)
O3AA C54 H54C 111.6
O3AA C54 H54D 111.6
C102 C54 H54C 111.6
C102 C54 H54D 111.6
C102 C54 O3AA 100.8(13)
C2 C55 C85 175.7(5)
H56A C56 H56B 108.0
H56C C56 H56D 108.0
O018 C56 H56A 109.5
O018 C56 H56B 109.5
O018 C56 C104 110.9(4)
O6AA C56 H56C 109.3
O6AA C56 H56D 109.3
C104 C56 H56A 109.5
C104 C56 H56B 109.5
C104 C56 H56C 109.3
C104 C56 H56D 109.3
C104 C56 O6AA 111.6(5)
H57A C57 H57B 108.2
H57C C57 H57D 107.3
C62 C57 H57A 109.7
C62 C57 H57B 109.7
C62 C57 H57C 108.0
C62 C57 H57D 108.0
O014 C57 H57A 109.7
O014 C57 H57B 109.7
O014 C57 C62 110.0(4)
O3 C57 H57C 108.0
O3 C57 H57D 108.0
O3 C57 C62 117.0(6)
F008 C58 F00R 105.1(3)
F008 C58 C73 113.5(3)
F00R C58 C73 112.7(3)
F00V C58 F008 106.8(3)
F00V C58 F00R 105.8(4)
F00V C58 C73 112.3(3)
H59A C59 H59B 108.2
C68 C59 H59A 109.7
C68 C59 H59B 109.7
O019 C59 H59A 109.7
O019 C59 H59B 109.7
O019 C59 C68 110.0(4)
O01F C60 C47 110.8(4)
O01F C60 H60A 109.5
O01F C60 H60B 109.5
C47 C60 H60A 109.5
C47 C60 H60B 109.5
C47 C60 H60C 107.8
C47 C60 H60D 107.8
H60A C60 H60B 108.1
H60C C60 H60D 107.2
O0AA C60 C47 117.9(5)
O0AA C60 H60C 107.8
O0AA C60 H60D 107.8
H61A C61 H61B 107.9
C69 C61 H61A 109.3
C69 C61 H61B 109.3
O4AB C61 H61A 109.3
O4AB C61 H61B 109.3
O4AB C61 C69 111.7(4)
C57 C62 H62A 109.5
C57 C62 H62B 109.5
H62A C62 H62B 108.1
O019 C62 C57 110.5(3)
O019 C62 H62A 109.5
O019 C62 H62B 109.5
F0AA C63 C31 114.1(5)
F0AA C63 F8 106.8(6)
F0AA C63 F9 102.0(5)
F8 C63 C31 116.2(5)
F8 C63 F9 105.0(6)
F9 C63 C31 111.4(4)
F9A C63 C31 119.8(12)
F9A C63 F0AB 111(2)
F9A C63 F8A 109.1(14)
F0AB C63 C31 105.9(10)
F8A C63 C31 110.2(7)
F8A C63 F0AB 98.7(11)
C53 C64 H64A 109.2
C53 C64 H64B 109.2
C53 C64 H64C 107.6
C53 C64 H64D 107.6
H64A C64 H64B 107.9
H64C C64 H64D 107.1
O010 C64 C53 112.0(4)
O010 C64 H64A 109.2
O010 C64 H64B 109.2
O01G C64 C53 118.8(5)
O01G C64 H64C 107.6
O01G C64 H64D 107.6
O01K C65 C52 105.9(5)
O01K C65 H65A 110.6
O01K C65 H65B 110.6
C52 C65 H65A 110.6
C52 C65 H65B 110.6
H65A C65 H65B 108.7
C51 C66 H66A 110.2
C51 C66 H66B 110.2
C51 C66 H66C 107.2
C51 C66 H66D 107.2
H66A C66 H66B 108.5
H66C C66 H66D 106.8
O013 C66 C51 107.5(4)
O013 C66 H66A 110.2
O013 C66 H66B 110.2
O4 C66 C51 120.6(5)
O4 C66 H66C 107.2
O4 C66 H66D 107.2
O01J C67 C54 104.0(6)
O01J C67 H67A 111.0
O01J C67 H67B 111.0
C54 C67 H67A 111.0
C54 C67 H67B 111.0
H67A C67 H67B 109.0
C59 C68 H68A 109.5
C59 C68 H68B 109.5
C59 C68 H68C 106.9
C59 C68 H68D 106.9
H68A C68 H68B 108.0
H68C C68 H68D 106.7
O017 C68 C59 110.9(4)
O017 C68 H68A 109.5
O017 C68 H68B 109.5
O2 C68 C59 121.8(7)
O2 C68 H68C 106.9
O2 C68 H68D 106.9
O01Q C69 C61 110.8(4)
O01Q C69 H69A 109.5
O01Q C69 H69B 109.5
C61 C69 H69A 109.5
C61 C69 H69B 109.5
C61 C69 H69C 107.7
C61 C69 H69D 107.7
H69A C69 H69B 108.1
H69C C69 H69D 107.1
O01R C69 C61 118.5(5)
O01R C69 H69C 107.7
O01R C69 H69D 107.7
O00W C70 H70A 110.7
O00W C70 H70B 110.7
O00W C70 C87 105.1(5)
H70A C70 H70B 108.8
C87 C70 H70A 110.7
C87 C70 H70B 110.7
C4 C71 C94 177.7(7)
C40 O010 Na01 84.5(2)
C64 O010 Na01 115.2(3)
C64 O010 C40 122.3(4)
C66 O013 Na02 116.3(3)
C66 O013 C85 121.0(4)
C85 O013 Na02 80.3(2)
C57 O014 Na02 111.2(3)
C85 O014 Na02 81.2(2)
C85 O014 C57 116.9(3)
C51 O016 Na02 113.0(3)
C54 O016 Na02 114.9(3)
C54 O016 C51 115.1(4)
C68 O017 Na02 112.1(3)
C68 O017 C94 122.1(5)
C94 O017 Na02 81.9(2)
C47 O018 Na01 113.6(3)
C56 O018 Na01 114.2(3)
C56 O018 C47 114.2(4)
C59 O019 Na02 119.2(2)
C62 O019 Na02 119.8(2)
C62 O019 C59 115.8(3)
C18 C72 H72 118.5
C29 C72 C18 123.0(3)
C29 C72 H72 118.5
C12 C73 C58 118.8(3)
C25 C73 C12 120.3(3)
C25 C73 C58 120.9(3)
C7 C74 C97 120.1(3)
C30 C74 C7 120.3(3)
C30 C74 C97 119.6(3)
C21 C75 C30 120.9(3)
C21 C75 C48 120.1(3)
C30 C75 C48 119.0(3)
C16 C76 H76 118.7
C16 C76 C79 122.6(3)
C79 C76 H76 118.7
C44 O025 Na01 80.8(2)
C104 O025 Na01 116.9(4)
C104 O025 C44 122.3(5)
C27 C77 C35 118.3(3)
C27 C77 H77 120.9
C35 C77 H77 120.9
C11 C78 H78 118.4
C33 C78 C11 123.2(3)
C33 C78 H78 118.4
C38 C79 C76 115.7(3)
C38 C79 B049 120.4(3)
C76 C79 B049 123.5(3)
C20 C80 H80 120.2
C26 C80 C20 119.7(3)
C26 C80 H80 120.2
C15 C81 H81 118.7
C36 C81 C15 122.6(3)
C36 C81 H81 118.7
C15 C82 H82 118.6
C32 C82 C15 122.8(3)
C32 C82 H82 118.6
F006 C83 F00L 106.0(3)
F006 C83 F00T 106.2(3)
F006 C83 C9 113.8(3)
F00L C83 F00T 105.8(3)
F00L C83 C9 112.4(3)
F00T C83 C9 112.0(3)
C1 C84 C40 178.7(5)
O00W C85 Na02 64.9(2)
O00W C85 C55 114.1(4)
O00W C85 O013 105.2(3)
O00W C85 O014 109.0(4)
C55 C85 Na02 177.8(3)
C55 C85 O3 113.0(5)
O013 C85 Na02 67.5(2)
O013 C85 C55 111.4(3)
O014 C85 Na02 68.1(2)
O014 C85 C55 114.0(3)
O014 C85 O013 102.3(3)
O00X C85 Na02 68.1(6)
O00X C85 C55 110.0(6)
O00X C85 O3 95.6(8)
O3 C85 Na02 68.5(4)
O4 C85 Na02 64.5(5)
O4 C85 C55 116.0(6)
O4 C85 O00X 114.1(8)
O4 C85 O3 106.3(7)
F04J C86 F00Z 109.8(9)
F04J C86 C26 115.5(5)
F04J C86 F035 104.6(6)
F00Z C86 C26 114.4(6)
F00Z C86 F035 99.6(6)
F035 C86 C26 111.4(4)
F5AA C86 C26 117.2(6)
F5AA C86 F00{ 98.2(11)
F00{ C86 C26 107.0(6)
F1 C86 C26 116.9(10)
F1 C86 F5AA 117.0(12)
F1 C86 F00{ 94.8(9)
O01D C87 C70 104.8(4)
O01D C87 H87A 110.8
O01D C87 H87B 110.8
C70 C87 H87A 110.8
C70 C87 H87B 110.8
H87A C87 H87B 108.9
H87C C87 H87D 108.3
O2AA C87 H87C 109.8
O2AA C87 H87D 109.8
C100 C87 H87C 109.8
C100 C87 H87D 109.8
C100 C87 O2AA 109.2(10)
O01I C88 C50 111.7(4)
O01I C88 H88A 109.3
O01I C88 H88B 109.3
C50 C88 H88A 109.3
C50 C88 H88B 109.3
C50 C88 H88C 108.3
C50 C88 H88D 108.3
H88A C88 H88B 107.9
H88C C88 H88D 107.4
O0 C88 C50 115.9(5)
O0 C88 H88C 108.3
O0 C88 H88D 108.3
F1AA C89 C20 115.4(9)
F1AA C89 F2AA 103.9(8)
F1AA C89 F5 113.1(12)
F2AA C89 C20 109.8(7)
F5 C89 C20 112.7(7)
F5 C89 F2AA 100.4(11)
F5A C89 C20 113.1(7)
F5A C89 F1AB 99.2(7)
F1AB C89 C20 112.0(7)
F2AB C89 C20 118.5(9)
F2AB C89 F5A 106.1(11)
F2AB C89 F1AB 105.9(10)
F00S C90 F00X 104.5(3)
F00S C90 C27 113.5(4)
F00X C90 C27 112.6(4)
F012 C90 F00S 107.6(4)
F012 C90 F00X 103.8(4)
F012 C90 C27 113.9(3)
C3 C91 C44 177.2(6)
F4 C92 C16 113.0(4)
F6 C92 C16 114.4(5)
F6 C92 F4 104.4(6)
F7 C92 C16 113.6(5)
F7 C92 F4 105.0(5)
F7 C92 F6 105.3(6)
F7A C92 C16 115.4(7)
F7A C92 F6A 105.0(9)
F4A C92 C16 114.4(9)
F4A C92 F7A 108.8(12)
F4A C92 F6A 99.4(9)
F6A C92 C16 112.3(7)
F009 C93 C14 113.0(3)
F00C C93 F009 106.2(3)
F00C C93 F00N 106.5(3)
F00C C93 C14 112.1(3)
F00N C93 F009 106.5(3)
F00N C93 C14 112.1(3)
O01J C94 Na02 66.8(2)
O01J C94 C71 112.4(4)
O01K C94 Na02 66.6(2)
O01K C94 O01J 105.3(4)
O01K C94 C71 113.4(4)
C71 C94 Na02 179.1(3)
O017 C94 Na02 67.7(2)
O017 C94 O01J 105.7(3)
O017 C94 O01K 106.3(4)
O017 C94 C71 113.1(4)
O2 C94 Na02 68.9(5)
O2 C94 C71 112.0(6)
O01L C94 Na02 65.2(6)
O01L C94 C71 114.2(6)
O01L C94 O2 103.3(8)
O01L C94 O1AA 107.5(8)
O1AA C94 Na02 64.3(5)
O1AA C94 C71 115.5(6)
O1AA C94 O2 103.1(7)
F039 C95 C33 115.0(7)
F039 C95 F0 105.7(14)
F04W C95 C33 117.5(5)
F04W C95 F039 105.8(12)
F04W C95 F0 97.4(8)
F0 C95 C33 113.4(8)
F04X C95 C33 112.0(5)
F04X C95 F2 106.5(9)
F0A C95 C33 115.6(5)
F0A C95 F04X 105.0(7)
F0A C95 F2 105.8(7)
F2 C95 C33 111.2(5)
C6 B04L C11 111.3(3)
C6 B04L C18 112.6(3)
C6 B04L C22 103.1(3)
C11 B04L C18 102.4(3)
C11 B04L C22 113.9(3)
C18 B04L C22 113.9(3)
F3AA C96 C41 116.4(10)
F3AA C96 F4AA 104.2(14)
F4AA C96 C41 111.4(9)
F3 C96 C41 119.6(8)
F3 C96 F3AA 105.0(15)
F3 C96 F4AA 97.9(9)
F4AB C96 C41 112.8(7)
F4AB C96 F3A 107.5(9)
F4AB C96 F3AB 105.2(8)
F3A C96 C41 108.3(7)
F3AB C96 C41 114.5(7)
F3AB C96 F3A 108.2(9)
F02O C97 C74 109.8(10)
F015 C97 F02O 100.7(14)
F015 C97 F031 109.5(11)
F015 C97 C74 118.0(10)
F031 C97 F02O 101.5(8)
F031 C97 C74 115.0(6)
F10 C97 C74 115.5(11)
F10 C97 F02P 107.5(11)
F10 C97 F11 109.2(10)
F02P C97 C74 110.4(8)
F02P C97 F11 101.0(12)
F11 C97 C74 112.0(6)
F03P C98 C36 113.5(4)
F04C C98 F03P 105.1(6)
F04C C98 F04K 105.3(6)
F04C C98 C36 114.3(4)
F04K C98 F03P 102.9(6)
F04K C98 C36 114.6(4)
F04L C98 C36 112.8(6)
F04L C98 F04D 105.4(10)
F04D C98 C36 111.7(6)
F03Q C98 C36 114.0(6)
F03Q C98 F04L 106.6(11)
F03Q C98 F04D 105.7(11)
C5 B049 C15 111.7(3)
C5 B049 C17 111.8(3)
C17 B049 C15 102.3(3)
C79 B049 C5 103.2(3)
C79 B049 C15 113.3(3)
C79 B049 C17 114.9(3)
C40 O0 Na01 80.1(4)
C88 O0 Na01 122.0(6)
C88 O0 C40 125.3(7)
C40 O0AA Na01 83.0(4)
C60 O0AA Na01 118.7(5)
C60 O0AA C40 125.5(7)
C40 O01G Na01 84.0(4)
C64 O01G Na01 121.6(6)
C64 O01G C40 133.9(9)
C44 O01R Na01 83.5(4)
C69 O01R Na01 121.7(7)
C69 O01R C44 131.0(10)
C44 O1 Na01 80.3(4)
C104 O1 Na01 122.8(7)
C104 O1 C44 135.4(11)
C44 O02O Na01 83.6(4)
C103 O02O Na01 123.5(6)
C103 O02O C44 129.6(8)
C68 O2 Na02 120.0(9)
C68 O2 C94 136.6(13)
C94 O2 Na02 79.6(5)
C94 O01L Na02 84.2(6)
C94 O01L C101 117.0(16)
C101 O01L Na02 116.5(12)
C94 O1AA Na02 84.7(5)
C94 O1AA C102 114.2(18)
C102 O1AA Na02 108.8(12)
C85 O00X Na02 80.5(6)
C85 O00X C100 125.6(13)
C100 O00X Na02 115.7(12)
C57 O3 Na02 117.9(7)
C57 O3 C85 121.4(8)
C85 O3 Na02 78.2(4)
C66 O4 Na02 118.6(7)
C85 O4 Na02 87.3(5)
C85 O4 C66 130.6(9)
Cl2 C99 Cl3 110.6(5)
Cl2 C99 Cl4 117.9(5)
Cl2 C99 H99 106.8
Cl3 C99 H99 106.8
Cl4 C99 Cl3 107.4(5)
Cl4 C99 H99 106.8
C52 O2AA Na02 112.4(7)
C52 O2AA C87 111.0(8)
C87 O2AA Na02 109.9(6)
C87 C100 O00X 100.6(13)
C87 C100 H10A 111.7
C87 C100 H10B 111.7
O00X C100 H10A 111.7
O00X C100 H10B 111.7
H10A C100 H10B 109.4
C52 C101 H10C 111.5
C52 C101 H10D 111.5
O01L C101 C52 101.1(16)
O01L C101 H10C 111.5
O01L C101 H10D 111.5
H10C C101 H10D 109.4
C51 O3AA Na02 124.3(7)
C51 O3AA C54 104.4(8)
C54 O3AA Na02 115.4(6)
C54 C102 O1AA 112(2)
C54 C102 H10E 109.3
C54 C102 H10F 109.3
O1AA C102 H10E 109.3
O1AA C102 H10F 109.3
H10E C102 H10F 108.0
C49 O5AA Na01 111.9(7)
C50 O5AA Na01 114.3(7)
C50 O5AA C49 113.9(9)
O02N C103 C49 111.2(4)
O02N C103 H10G 109.4
O02N C103 H10H 109.4
C49 C103 H10G 109.4
C49 C103 H10H 109.4
C49 C103 H10I 107.7
C49 C103 H10J 107.7
O02O C103 C49 118.5(5)
O02O C103 H10I 107.7
O02O C103 H10J 107.7
H10G C103 H10H 108.0
H10I C103 H10J 107.1
C47 O6AA Na01 119.5(6)
C47 O6AA C56 108.1(8)
C56 O6AA Na01 117.6(6)
C56 C104 H10K 109.6
C56 C104 H10L 109.6
C56 C104 H10M 107.3
C56 C104 H10N 107.3
O025 C104 C56 110.2(5)
O025 C104 H10K 109.6
O025 C104 H10L 109.6
O1 C104 C56 120.2(6)
O1 C104 H10M 107.3
O1 C104 H10N 107.3
H10K C104 H10L 108.1
H10M C104 H10N 106.9
C53 O4AB Na01 117.5(2)
C61 O4AB Na01 117.6(3)
C61 O4AB C53 118.3(3)
Cl00 C105 Cl1 108.3(6)
Cl00 C105 H105 108.1
Cl1 C105 H105 108.1
Cl5 C105 Cl00 112.6(7)
Cl5 C105 Cl1 111.5(5)
Cl5 C105 H105 108.1
Cl3A C106 H106 110.6
Cl3A C106 Cl2A 111.9(10)
Cl3A C106 Cl4A 110.6(9)
Cl2A C106 H106 110.6
Cl4A C106 H106 110.6
Cl4A C106 Cl2A 102.3(10)
Cl0A C107 H107 105.7
Cl1A C107 Cl0A 107.2(14)
Cl1A C107 H107 105.7
Cl5A C107 Cl0A 111.6(11)
Cl5A C107 Cl1A 119.9(15)
Cl5A C107 H107 105.7

loop_
_geom_bond_atom_site_label_1
_geom_bond_atom_site_label_2
_geom_bond_distance
Na01 O01F 2.523(4)
Na01 O01I 2.561(4)
Na01 O01Q 2.462(4)
Na01 O02N 2.546(4)
Na01 O010 2.486(4)
Na01 O025 2.557(4)
Na01 O0 2.564(8)
Na01 O0AA 2.528(8)
Na01 O01G 2.496(9)
Na01 O01R 2.474(9)
Na01 O02O 2.482(9)
Na01 O4AB 2.548(3)
Na02 O00W 2.464(4)
Na02 O01J 2.525(4)
Na02 O01K 2.519(4)
Na02 O013 2.541(4)
Na02 O014 2.547(4)
Na02 O017 2.546(4)
Na02 O019 2.526(3)
Na02 O01L 2.485(13)
Na02 O1AA 2.464(11)
Na02 O00X 2.552(14)
Na02 O4 2.450(10)
Na02 O3AA 2.494(12)
Cl00 C105 1.741(10)
Cl1 C105 1.750(10)
Cl2 C99 1.656(8)
F006 C83 1.330(4)
Cl3 C99 1.841(8)
F008 C58 1.334(5)
F009 C93 1.343(5)
F00B C46 1.332(4)
F00C C93 1.335(5)
F00D C45 1.333(5)
F00E C48 1.333(4)
F00F C46 1.330(5)
F00G C48 1.331(5)
F00H C46 1.339(5)
F00J C43 1.329(4)
F00K C48 1.335(5)
F00L C83 1.339(5)
F00M C43 1.340(4)
F00N C93 1.335(5)
F00O C43 1.333(5)
F00P C45 1.331(5)
F00Q C45 1.335(5)
F00S C90 1.327(5)
F00T C83 1.344(5)
F00X C90 1.351(5)
F02O C97 1.351(11)
F03P C98 1.324(6)
F04C C98 1.316(6)
F04K C98 1.323(6)
F012 C90 1.315(5)
F015 C97 1.300(11)
F031 C97 1.317(10)
Cl4 C99 1.672(8)
Cl5 C105 1.716(9)
F00R C58 1.335(5)
F00V C58 1.330(5)
C1 H1 0.9300
C1 C84 1.171(6)
F04J C86 1.265(6)
C2 H2 0.9300
C2 C55 1.171(6)
C3 H3 0.9300
C3 C91 1.176(6)
C4 H4 0.9300
C4 C71 1.165(7)
O00W C70 1.434(8)
O00W C85 1.350(5)
F00Z C86 1.310(8)
C5 C10 1.397(5)
C5 C12 1.401(5)
C5 B049 1.642(5)
C6 C8 1.399(5)
C6 C19 1.398(5)
C6 B04L 1.633(5)
O01C C49 1.425(6)
O01C C50 1.424(6)
O01D C52 1.459(5)
O01D C87 1.442(6)
C7 H7 0.9300
C7 C17 1.399(5)
C7 C74 1.394(5)
O01F C40 1.430(5)
O01F C60 1.369(6)
C8 H8 0.9300
C8 C35 1.386(5)
C9 C10 1.392(5)
C9 C25 1.391(5)
C9 C83 1.492(5)
O01I C40 1.399(5)
O01I C88 1.404(6)
O01J C67 1.455(11)
O01J C94 1.402(5)
O01K C65 1.450(9)
O01K C94 1.395(5)
C10 H10 0.9300
C11 C23 1.403(5)
C11 C78 1.395(5)
C11 B04L 1.640(5)
C12 H12 0.9300
C12 C73 1.391(5)
O01Q C44 1.388(5)
O01Q C69 1.393(7)
C13 H13 0.9300
C13 C18 1.401(5)
C13 C41 1.396(5)
C14 C23 1.384(5)
C14 C28 1.383(5)
C14 C93 1.495(5)
C15 C81 1.399(5)
C15 C82 1.405(5)
C15 B049 1.646(5)
C16 C24 1.392(5)
C16 C76 1.399(5)
C16 C92 1.474(5)
C17 C21 1.410(5)
C17 B049 1.642(5)
C18 C72 1.400(5)
C18 B04L 1.641(5)
C19 H19 0.9300
C19 C27 1.387(5)
C20 C39 1.394(5)
C20 C80 1.394(5)
C20 C89 1.469(5)
C21 H21 0.9300
C21 C75 1.379(5)
C22 C34 1.401(5)
C22 C39 1.400(5)
C22 B04L 1.643(5)
C23 H23 0.9300
C24 H24 0.9300
C24 C31 1.389(5)
C25 H25 0.9300
C25 C73 1.391(5)
C26 C34 1.397(5)
C26 C80 1.380(5)
C26 C86 1.474(5)
C27 C77 1.385(5)
C27 C90 1.490(6)
C28 H28 0.9300
C28 C33 1.388(5)
C29 C42 1.388(5)
C29 C45 1.486(5)
C29 C72 1.388(5)
C30 H30 0.9300
C30 C74 1.391(5)
C30 C75 1.391(5)
C31 C38 1.391(5)
C31 C63 1.478(5)
C32 C37 1.395(5)
C32 C46 1.500(5)
C32 C82 1.384(5)
C33 C78 1.395(5)
C33 C95 1.466(5)
O02N C44 1.403(5)
O02N C103 1.375(6)
C34 H34 0.9300
C35 C43 1.494(5)
C35 C77 1.386(5)
C36 C37 1.395(5)
C36 C81 1.393(5)
C36 C98 1.472(5)
C37 H37 0.9300
C38 H38 0.9300
C38 C79 1.399(5)
C39 H39 0.9300
C40 O010 1.382(5)
C40 C84 1.465(5)
C40 O0 1.467(8)
C40 O0AA 1.376(8)
C40 O01G 1.388(8)
C41 C42 1.385(5)
C41 C96 1.474(5)
C42 H42 0.9300
C44 O025 1.405(5)
C44 C91 1.462(5)
C44 O01R 1.427(9)
C44 O1 1.394(9)
C44 O02O 1.407(8)
C47 H47A 0.9700
C47 H47B 0.9700
C47 H47C 0.9700
C47 H47D 0.9700
C47 C60 1.468(6)
C47 O018 1.417(6)
C47 O6AA 1.441(12)
C48 C75 1.497(5)
C49 H49A 0.9700
C49 H49B 0.9700
C49 H49C 0.9700
C49 H49D 0.9700
C49 O5AA 1.425(13)
C49 C103 1.475(6)
C50 H50A 0.9700
C50 H50B 0.9700
C50 H50C 0.9700
C50 H50D 0.9700
C50 C88 1.483(6)
C50 O5AA 1.405(13)
C51 H51A 0.9700
C51 H51B 0.9700
C51 H51C 0.9700
C51 H51D 0.9700
C51 C66 1.459(6)
C51 O016 1.432(6)
C51 O3AA 1.412(13)
C52 H52A 0.9700
C52 H52B 0.9700
C52 H52C 0.9700
C52 H52D 0.9700
C52 C65 1.492(9)
C52 O2AA 1.408(12)
C52 C101 1.54(3)
C53 H53A 0.9700
C53 H53B 0.9700
C53 C64 1.461(6)
C53 O4AB 1.391(5)
C54 H54A 0.9700
C54 H54B 0.9700
C54 H54C 0.9700
C54 H54D 0.9700
C54 C67 1.509(12)
C54 O016 1.384(6)
C54 O3AA 1.593(13)
C54 C102 1.43(4)
C55 C85 1.470(5)
C56 H56A 0.9700
C56 H56B 0.9700
C56 H56C 0.9700
C56 H56D 0.9700
C56 O018 1.414(6)
C56 O6AA 1.494(12)
C56 C104 1.474(6)
C57 H57A 0.9700
C57 H57B 0.9700
C57 H57C 0.9700
C57 H57D 0.9700
C57 C62 1.483(6)
C57 O014 1.432(5)
C57 O3 1.243(10)
C58 C73 1.493(5)
C59 H59A 0.9700
C59 H59B 0.9700
C59 C68 1.478(7)
C59 O019 1.405(5)
C60 H60A 0.9700
C60 H60B 0.9700
C60 H60C 0.9700
C60 H60D 0.9700
C60 O0AA 1.366(9)
C61 H61A 0.9700
C61 H61B 0.9700
C61 C69 1.473(7)
C61 O4AB 1.380(5)
C62 H62A 0.9700
C62 H62B 0.9700
C62 O019 1.398(5)
C63 F0AA 1.299(6)
C63 F8 1.304(7)
C63 F9 1.348(7)
C63 F9A 1.287(12)
C63 F0AB 1.363(13)
C63 F8A 1.312(11)
C64 H64A 0.9700
C64 H64B 0.9700
C64 H64C 0.9700
C64 H64D 0.9700
C64 O010 1.379(6)
C64 O01G 1.239(10)
C65 H65A 0.9700
C65 H65B 0.9700
C66 H66A 0.9700
C66 H66B 0.9700
C66 H66C 0.9700
C66 H66D 0.9700
C66 O013 1.364(6)
C66 O4 1.429(11)
C67 H67A 0.9700
C67 H67B 0.9700
C68 H68A 0.9700
C68 H68B 0.9700
C68 H68C 0.9700
C68 H68D 0.9700
C68 O017 1.392(7)
C68 O2 1.175(12)
C69 H69A 0.9700
C69 H69B 0.9700
C69 H69C 0.9700
C69 H69D 0.9700
C69 O01R 1.245(10)
C70 H70A 0.9700
C70 H70B 0.9700
C70 C87 1.550(8)
C71 C94 1.468(6)
O013 C85 1.468(5)
O014 C85 1.401(5)
O017 C94 1.393(5)
C72 H72 0.9300
C74 C97 1.477(5)
C76 H76 0.9300
C76 C79 1.401(5)
O025 C104 1.365(7)
C77 H77 0.9300
C78 H78 0.9300
C79 B049 1.638(5)
C80 H80 0.9300
C81 H81 0.9300
C82 H82 0.9300
F035 C86 1.381(6)
C85 O00X 1.431(11)
C85 O3 1.523(9)
C85 O4 1.283(9)
F039 C95 1.303(10)
C86 F5AA 1.287(9)
C86 F00{ 1.432(9)
C86 F1 1.285(11)
C87 H87A 0.9700
C87 H87B 0.9700
C87 H87C 0.9700
C87 H87D 0.9700
C87 O2AA 1.469(12)
C87 C100 1.42(2)
C88 H88A 0.9700
C88 H88B 0.9700
C88 H88C 0.9700
C88 H88D 0.9700
C88 O0 1.257(9)
C89 F1AA 1.300(10)
C89 F2AA 1.360(9)
C89 F5 1.308(9)
C89 F5A 1.350(9)
C89 F1AB 1.355(9)
C89 F2AB 1.283(10)
C92 F4 1.338(7)
C92 F6 1.317(7)
C92 F7 1.316(7)
C92 F7A 1.306(10)
C92 F4A 1.305(11)
C92 F6A 1.332(9)
C94 O2 1.445(10)
C94 O01L 1.394(10)
C94 O1AA 1.410(10)
C95 F04W 1.298(9)
C95 F0 1.345(11)
C95 F04X 1.298(8)
C95 F0A 1.292(7)
C95 F2 1.326(8)
C96 F3AA 1.313(11)
C96 F4AA 1.368(11)
C96 F3 1.295(10)
C96 F4AB 1.303(9)
C96 F3A 1.329(9)
C96 F3AB 1.304(8)
C97 F10 1.304(11)
C97 F02P 1.346(10)
C97 F11 1.347(9)
C98 F04L 1.291(9)
C98 F04D 1.348(9)
C98 F03Q 1.278(9)
O1 C104 1.228(10)
O02O C103 1.264(10)
O01L C101 1.46(3)
O1AA C102 1.44(4)
O00X C100 1.50(2)
C99 H99 0.9800
C100 H10A 0.9700
C100 H10B 0.9700
C101 H10C 0.9700
C101 H10D 0.9700
C102 H10E 0.9700
C102 H10F 0.9700
C103 H10G 0.9700
C103 H10H 0.9700
C103 H10I 0.9700
C103 H10J 0.9700
C104 H10K 0.9700
C104 H10L 0.9700
C104 H10M 0.9700
C104 H10N 0.9700
C105 H105 0.9800
C106 H106 0.9800
C106 Cl3A 1.568(12)
C106 Cl2A 1.774(12)
C106 Cl4A 1.751(14)
Cl0A C107 1.76(2)
Cl1A C107 1.74(2)
Cl5A C107 1.55(2)
C107 H107 0.9800
